data_7709803
loop_
_publ_author_name
'Wesemann, Lars'
'Auer, Maximilian'
'Diab, Fatima'
'Schubert, Hartmut'
'Eichele, Klaus'

_publ_section_title
;
 Reactivity of Organogermanium and Organotin Trihydrides
;
_journal_name_full 'Dalton Transactions'
_journal_paper_doi 10.1039/D2DT00681B
_journal_year 2022
_chemical_formula_sum 'C60 H126 Ge2 Li2 O3 Si8'
_chemical_formula_weight 1279.44
_space_group_crystal_system triclinic
_space_group_IT_number 2
_space_group_name_Hall '-P 1'
_space_group_name_H-M_alt 'P -1'
_atom_sites_solution_hydrogens mixed
_audit_creation_method SHELXL-2018/1
_audit_update_record
;
2022-02-21 deposited with the CCDC.	2022-03-22 downloaded from the CCDC.
;
_cell_angle_alpha 113.6040(10)
_cell_angle_beta 95.4590(10)
_cell_angle_gamma 95.6420(10)
_cell_formula_units_Z 4
_cell_length_a 14.0474(4)
_cell_length_b 22.5485(6)
_cell_length_c 27.1022(7)
_cell_measurement_reflns_used 9984
_cell_measurement_temperature 100(2)
_cell_measurement_theta_max 31.22
_cell_measurement_theta_min 2.91
_cell_volume 7742.6(4)
_computing_cell_refinement 'Bruker SAINT'
_computing_data_collection 'Bruker APEX2'
_computing_data_reduction 'Bruker SAINT'
_computing_publication_material Platon,Wingx,Shelxle
_computing_structure_refinement 'SHELXL-2018/1 (Sheldrick, 2018)'
_computing_structure_solution 'SHELXT 2014/4 (Sheldrick, 2014)'
_diffrn_ambient_temperature 100(2)
_diffrn_measured_fraction_theta_full 0.997
_diffrn_measured_fraction_theta_max 0.984
_diffrn_measurement_device_type 'Bruker APEX-II CCD'
_diffrn_measurement_method '\f and \w scans'
_diffrn_radiation_type MoK\a
_diffrn_radiation_wavelength 0.71073
_diffrn_reflns_av_R_equivalents 0.0288
_diffrn_reflns_av_unetI/netI 0.0322
_diffrn_reflns_Laue_measured_fraction_full 0.997
_diffrn_reflns_Laue_measured_fraction_max 0.984
_diffrn_reflns_limit_h_max 20
_diffrn_reflns_limit_h_min -20
_diffrn_reflns_limit_k_max 33
_diffrn_reflns_limit_k_min -33
_diffrn_reflns_limit_l_max 38
_diffrn_reflns_limit_l_min -39
_diffrn_reflns_number 291213
_diffrn_reflns_point_group_measured_fraction_full 0.997
_diffrn_reflns_point_group_measured_fraction_max 0.984
_diffrn_reflns_theta_full 25.242
_diffrn_reflns_theta_max 31.494
_diffrn_reflns_theta_min 2.224
_exptl_absorpt_coefficient_mu 0.936
_exptl_absorpt_correction_T_max 0.7462
_exptl_absorpt_correction_T_min 0.6981
_exptl_absorpt_correction_type multi-scan
_exptl_absorpt_process_details 'SADABS V2012/1 (Bruker AXS Inc.)'
_exptl_crystal_colour colorless
_exptl_crystal_density_diffrn 1.098
_exptl_crystal_description prism
_exptl_crystal_F_000 2768
_exptl_crystal_size_max 0.22
_exptl_crystal_size_mid 0.20
_exptl_crystal_size_min 0.17
_refine_diff_density_max 1.232
_refine_diff_density_min -0.854
_refine_diff_density_rms 0.063
_refine_ls_extinction_method none
_refine_ls_goodness_of_fit_ref 1.008
_refine_ls_hydrogen_treatment mixed
_refine_ls_matrix_type full
_refine_ls_number_parameters 1466
_refine_ls_number_reflns 50738
_refine_ls_number_restraints 0
_refine_ls_restrained_S_all 1.008
_refine_ls_R_factor_all 0.0533
_refine_ls_R_factor_gt 0.0331
_refine_ls_shift/su_max 0.005
_refine_ls_shift/su_mean 0.000
_refine_ls_structure_factor_coef Fsqd
_refine_ls_weighting_details 'w=1/[\s^2^(Fo^2^)+(0.0359P)^2^+3.3837P] where P=(Fo^2^+2Fc^2^)/3'
_refine_ls_weighting_scheme calc
_refine_ls_wR_factor_gt 0.0740
_refine_ls_wR_factor_ref 0.0812
_reflns_Friedel_coverage 0.000
_reflns_number_gt 39255
_reflns_number_total 50738
_reflns_threshold_expression 'I > 2\s(I)'
_cod_data_source_file d2dt00681b2.cif
_cod_data_source_block ma45_0m_a
_cod_database_code 7709803
_shelx_shelxl_version_number 2018/1
_shelx_space_group_comment
;
The symmetry employed for this shelxl refinement is uniquely defined
by the following loop, which should always be used as a source of
symmetry information in preference to the above space-group names.
They are only intended as comments.
;

loop_
_space_group_symop_operation_xyz
'x, y, z'
'-x, -y, -z'

loop_
_atom_site_label
_atom_site_type_symbol
_atom_site_fract_x
_atom_site_fract_y
_atom_site_fract_z
_atom_site_U_iso_or_equiv
_atom_site_adp_type
_atom_site_occupancy
_atom_site_site_symmetry_order
_atom_site_calc_flag
_atom_site_refinement_flags_posn
_atom_site_refinement_flags_adp
_atom_site_refinement_flags_occupancy
_atom_site_disorder_assembly
_atom_site_disorder_group
Ge1 Ge 0.71496(2) 0.74032(2) 0.79173(2) 0.01313(3) Uani 1 1 d . . . . .
Li4 Li 0.90595(18) 0.77763(13) 0.80777(10) 0.0236(5) Uani 1 1 d . . . . .
Li1 Li 0.71982(18) 0.74048(12) 0.69413(10) 0.0224(5) Uani 1 1 d . . . . .
Ge2 Ge 0.42733(2) 0.26245(2) 0.71174(2) 0.01319(3) Uani 1 1 d . . . . .
Li2 Li 0.39050(17) 0.28395(12) 0.81000(10) 0.0227(5) Uani 1 1 d . . . . .
Ge3 Ge 0.93644(2) 0.75892(2) 0.70896(2) 0.01387(3) Uani 1 1 d . . . . .
Ge4 Ge 0.20172(2) 0.25321(2) 0.79438(2) 0.01301(3) Uani 1 1 d . . . . .
Si1 Si -0.03899(3) 0.36159(2) 0.79212(2) 0.01444(7) Uani 1 1 d . . . . .
Si2 Si 0.61440(3) 0.14402(2) 0.77428(2) 0.01541(7) Uani 1 1 d . . . . .
Si3 Si 0.02897(3) 0.07715(2) 0.79814(2) 0.01709(7) Uani 1 1 d . . . . .
Si4 Si 0.41851(3) 0.06100(2) 0.69085(2) 0.01587(7) Uani 1 1 d . . . . .
Si5 Si 0.70720(3) 0.62404(2) 0.90085(2) 0.01732(7) Uani 1 1 d . . . . .
Si6 Si 0.11562(3) 0.44947(2) 0.90071(2) 0.01725(7) Uani 1 1 d . . . . .
Si7 Si 0.20087(3) 0.13526(2) 0.90193(2) 0.01746(7) Uani 1 1 d . . . . .
Si8 Si 0.99739(3) 0.75395(2) 0.54450(2) 0.01871(7) Uani 1 1 d . . . . .
Si9 Si 1.18456(3) 0.83108(2) 0.63772(2) 0.01934(8) Uani 1 1 d . . . . .
Si10 Si 1.08225(3) 0.63349(2) 0.76939(2) 0.01827(7) Uani 1 1 d . . . . .
Si11 Si 0.89365(3) 0.54872(2) 0.67593(2) 0.01759(7) Uani 1 1 d . . . . .
Si12 Si 0.61298(3) 0.33299(2) 0.61219(2) 0.01861(7) Uani 1 1 d . . . . .
Si13 Si 0.43058(3) 0.22225(2) 0.53362(2) 0.01857(7) Uani 1 1 d . . . . .
Si14 Si 0.49034(3) 0.87064(2) 0.81282(2) 0.02061(8) Uani 1 1 d . . . . .
Si15 Si 0.68066(3) 0.94774(2) 0.90540(2) 0.01877(8) Uani 1 1 d . . . . .
Si16 Si 0.52841(3) 0.57469(2) 0.80130(2) 0.02194(8) Uani 1 1 d . . . . .
O1 O 0.18589(7) 0.32910(5) 0.69090(4) 0.0215(2) Uani 1 1 d . . . . .
O2 O 0.12456(7) 0.17167(5) 0.63704(4) 0.0219(2) Uani 1 1 d . . . . .
O3 O 1.00505(8) 0.82845(5) 0.86616(4) 0.0241(2) Uani 1 1 d . . . . .
O4 O 0.71086(8) 0.82623(5) 0.69548(4) 0.0238(2) Uani 1 1 d . . . . .
O5 O 0.48725(8) 0.33704(6) 0.86865(4) 0.0283(2) Uani 1 1 d . . . . .
O6 O 0.63493(8) 0.67779(5) 0.63039(4) 0.0291(2) Uani 1 1 d . . . . .
C1 C 0.64453(9) 0.12577(6) 0.60176(5) 0.0143(2) Uani 1 1 d . . . . .
C2 C -0.01773(9) 0.31620(6) 0.89595(5) 0.0131(2) Uani 1 1 d . . . . .
H2 H -0.052293 0.352435 0.906105 0.016 Uiso 1 1 calc R U . . .
C3 C 0.05372(9) 0.31290(6) 0.86228(5) 0.0120(2) Uani 1 1 d . . . . .
C4 C 0.61037(9) 0.11568(6) 0.64455(5) 0.0140(2) Uani 1 1 d . . . . .
H4 H 0.631074 0.081694 0.653235 0.017 Uiso 1 1 calc R U . . .
C5 C 0.54623(9) 0.15386(6) 0.67556(5) 0.0121(2) Uani 1 1 d . . . . .
C6 C 0.61136(9) 0.17569(6) 0.58992(5) 0.0139(2) Uani 1 1 d . . . . .
H6 H 0.633123 0.183476 0.560613 0.017 Uiso 1 1 calc R U . . .
C7 C 0.51408(9) 0.20521(6) 0.66419(5) 0.0116(2) Uani 1 1 d . . . . .
C8 C 0.08362(9) 0.21023(6) 0.86495(5) 0.0122(2) Uani 1 1 d . . . . .
C9 C 0.10760(9) 0.26001(6) 0.84697(5) 0.0116(2) Uani 1 1 d . . . . .
C10 C 0.63305(9) 0.75612(6) 0.85131(5) 0.0123(2) Uani 1 1 d . . . . .
C11 C -0.03946(9) 0.26840(6) 0.91481(5) 0.0122(2) Uani 1 1 d . . . . .
C12 C 1.14379(9) 0.61172(6) 0.60033(5) 0.0153(2) Uani 1 1 d . . . . .
C13 C 0.06796(9) 0.36710(6) 0.84252(5) 0.0132(2) Uani 1 1 d . . . . .
H13 H 0.122236 0.356539 0.820584 0.016 Uiso 1 1 calc R U . . .
C14 C 1.13105(9) 0.66862(6) 0.59384(5) 0.0152(2) Uani 1 1 d . . . . .
H14 H 1.162504 0.677797 0.567622 0.018 Uiso 1 1 calc R U . . .
C15 C 1.02405(9) 0.70055(6) 0.66329(5) 0.0120(2) Uani 1 1 d . . . . .
C16 C 0.50396(9) 0.77737(6) 0.93040(5) 0.0149(2) Uani 1 1 d . . . . .
C17 C -0.11714(9) 0.27131(6) 0.95153(5) 0.0147(2) Uani 1 1 d . . . . .
C18 C 0.54713(9) 0.21472(6) 0.61968(5) 0.0119(2) Uani 1 1 d . . . . .
C19 C 0.54005(9) 0.71860(6) 0.90776(5) 0.0143(2) Uani 1 1 d . . . . .
H19 H 0.521450 0.684981 0.919165 0.017 Uiso 1 1 calc R U . . .
C20 C 1.03651(9) 0.64224(6) 0.66973(5) 0.0134(2) Uani 1 1 d . . . . .
C21 C 1.07336(9) 0.71320(6) 0.62459(5) 0.0128(2) Uani 1 1 d . . . . .
C22 C 0.53168(9) 0.82490(6) 0.91187(5) 0.0161(2) Uani 1 1 d . . . . .
H22 H 0.507471 0.865380 0.926346 0.019 Uiso 1 1 calc R U . . .
C23 C 0.60294(9) 0.70690(6) 0.86866(5) 0.0122(2) Uani 1 1 d . . . . .
C24 C 0.01256(9) 0.21595(6) 0.89874(5) 0.0138(2) Uani 1 1 d . . . . .
H24 H -0.000800 0.182649 0.911255 0.017 Uiso 1 1 calc R U . . .
C25 C 1.06681(9) 0.77347(6) 0.61328(5) 0.0140(2) Uani 1 1 d . . . . .
H25 H 1.023247 0.797670 0.638980 0.017 Uiso 1 1 calc R U . . .
C26 C 1.09533(9) 0.59970(6) 0.63865(5) 0.0162(2) Uani 1 1 d . . . . .
H26 H 1.102532 0.561065 0.643880 0.019 Uiso 1 1 calc R U . . .
C27 C -0.15484(10) 0.37628(7) 0.82100(6) 0.0198(3) Uani 1 1 d . . . . .
H27A H -0.205770 0.373856 0.792621 0.030 Uiso 1 1 calc R U . . .
H27B H -0.145757 0.419752 0.851213 0.030 Uiso 1 1 calc R U . . .
H27C H -0.173577 0.342913 0.834269 0.030 Uiso 1 1 calc R U . . .
C28 C 0.59368(9) 0.81550(6) 0.87282(5) 0.0139(2) Uani 1 1 d . . . . .
C29 C 0.63331(9) 0.63903(6) 0.84599(5) 0.0138(2) Uani 1 1 d . . . . .
H29 H 0.679585 0.640741 0.820581 0.017 Uiso 1 1 calc R U . . .
C30 C 0.25306(13) 0.05695(8) 0.87437(7) 0.0301(3) Uani 1 1 d . . . . .
H30A H 0.295807 0.053705 0.903655 0.045 Uiso 1 1 calc R U . . .
H30B H 0.290087 0.056437 0.845361 0.045 Uiso 1 1 calc R U . . .
H30C H 0.200562 0.019769 0.859679 0.045 Uiso 1 1 calc R U . . .
C31 C -0.18619(10) 0.31958(7) 0.95057(6) 0.0212(3) Uani 1 1 d . . . . .
H31A H -0.235582 0.319105 0.973674 0.032 Uiso 1 1 calc R U . . .
H31B H -0.217446 0.306741 0.913144 0.032 Uiso 1 1 calc R U . . .
H31C H -0.149651 0.363757 0.964265 0.032 Uiso 1 1 calc R U . . .
C32 C 0.51251(9) 0.26488(6) 0.60066(5) 0.0134(2) Uani 1 1 d . . . . .
H32 H 0.468204 0.286649 0.626940 0.016 Uiso 1 1 calc R U . . .
C33 C 0.71377(10) 0.08431(7) 0.56702(6) 0.0197(3) Uani 1 1 d . . . . .
C34 C 1.20712(10) 0.56294(7) 0.56752(6) 0.0225(3) Uani 1 1 d . . . . .
C35 C 0.51277(9) 0.13653(6) 0.72055(5) 0.0135(2) Uani 1 1 d . . . . .
H35 H 0.475703 0.172464 0.740089 0.016 Uiso 1 1 calc R U . . .
C36 C 0.42206(11) 0.73606(7) 0.99270(6) 0.0223(3) Uani 1 1 d . . . . .
H36A H 0.378222 0.746837 1.020069 0.034 Uiso 1 1 calc R U . . .
H36B H 0.485884 0.733785 1.009340 0.034 Uiso 1 1 calc R U . . .
H36C H 0.396203 0.693664 0.962685 0.034 Uiso 1 1 calc R U . . .
C37 C 0.12575(9) 0.14635(6) 0.84536(5) 0.0138(2) Uani 1 1 d . . . . .
H37 H 0.173070 0.151215 0.821416 0.017 Uiso 1 1 calc R U . . .
C38 C 1.16076(11) 0.56769(7) 0.75403(6) 0.0260(3) Uani 1 1 d . . . . .
H38A H 1.204660 0.575409 0.787043 0.039 Uiso 1 1 calc R U . . .
H38B H 1.198581 0.568211 0.725593 0.039 Uiso 1 1 calc R U . . .
H38C H 1.120116 0.525007 0.741413 0.039 Uiso 1 1 calc R U . . .
C39 C 0.19556(12) 0.39660(7) 0.64209(6) 0.0275(3) Uani 1 1 d . . . . .
H39A H 0.209584 0.389329 0.605155 0.033 Uiso 1 1 calc R U . . .
H39B H 0.156995 0.432921 0.654890 0.033 Uiso 1 1 calc R U . . .
C40 C 0.60886(9) 0.86894(6) 0.85212(5) 0.0154(2) Uani 1 1 d . . . . .
H40 H 0.652058 0.852451 0.823801 0.019 Uiso 1 1 calc R U . . .
C41 C -0.05842(11) 0.27845(7) 0.73451(6) 0.0228(3) Uani 1 1 d . . . . .
H41A H -0.115296 0.274378 0.708807 0.034 Uiso 1 1 calc R U . . .
H41B H -0.068767 0.244996 0.748724 0.034 Uiso 1 1 calc R U . . .
H41C H -0.001386 0.272440 0.715825 0.034 Uiso 1 1 calc R U . . .
C42 C -0.05656(11) 0.11033(7) 0.76211(6) 0.0238(3) Uani 1 1 d . . . . .
H42A H -0.096047 0.074055 0.730877 0.036 Uiso 1 1 calc R U . . .
H42B H -0.019771 0.139307 0.749401 0.036 Uiso 1 1 calc R U . . .
H42C H -0.098701 0.135031 0.787181 0.036 Uiso 1 1 calc R U . . .
C43 C 0.13308(11) 0.13149(7) 0.95730(6) 0.0248(3) Uani 1 1 d . . . . .
H43A H 0.108921 0.173047 0.975448 0.037 Uiso 1 1 calc R U . . .
H43B H 0.176448 0.123684 0.983881 0.037 Uiso 1 1 calc R U . . .
H43C H 0.078476 0.095765 0.941463 0.037 Uiso 1 1 calc R U . . .
C44 C 0.36997(11) 0.04607(7) 0.74751(6) 0.0256(3) Uani 1 1 d . . . . .
H44A H 0.316197 0.009738 0.732338 0.038 Uiso 1 1 calc R U . . .
H44B H 0.347019 0.085632 0.771838 0.038 Uiso 1 1 calc R U . . .
H44C H 0.421295 0.035033 0.768015 0.038 Uiso 1 1 calc R U . . .
C45 C -0.01098(11) 0.42346(7) 0.76373(7) 0.0255(3) Uani 1 1 d . . . . .
H45A H -0.063039 0.417491 0.734648 0.038 Uiso 1 1 calc R U . . .
H45B H 0.050192 0.417672 0.748999 0.038 Uiso 1 1 calc R U . . .
H45C H -0.005408 0.467609 0.792688 0.038 Uiso 1 1 calc R U . . .
C46 C 0.56663(12) 0.16808(8) 0.84086(6) 0.0278(3) Uani 1 1 d . . . . .
H46A H 0.619164 0.173922 0.869668 0.042 Uiso 1 1 calc R U . . .
H46B H 0.515364 0.133682 0.838159 0.042 Uiso 1 1 calc R U . . .
H46C H 0.540410 0.209223 0.849540 0.042 Uiso 1 1 calc R U . . .
C47 C 0.74470(12) 0.03358(8) 0.58708(7) 0.0283(3) Uani 1 1 d . . . . .
H47A H 0.788731 0.008335 0.563816 0.042 Uiso 1 1 calc R U . . .
H47B H 0.687445 0.003992 0.585596 0.042 Uiso 1 1 calc R U . . .
H47C H 0.777708 0.055953 0.624685 0.042 Uiso 1 1 calc R U . . .
C48 C -0.17771(10) 0.20319(7) 0.93232(6) 0.0227(3) Uani 1 1 d . . . . .
H48A H -0.232758 0.206595 0.952466 0.034 Uiso 1 1 calc R U . . .
H48B H -0.137461 0.173273 0.938986 0.034 Uiso 1 1 calc R U . . .
H48C H -0.201431 0.186369 0.893300 0.034 Uiso 1 1 calc R U . . .
C49 C 0.98901(9) 0.62326(6) 0.71064(5) 0.0150(2) Uani 1 1 d . . . . .
H49 H 0.950407 0.659363 0.727333 0.018 Uiso 1 1 calc R U . . .
C50 C 0.63415(11) 0.60916(8) 0.95020(6) 0.0260(3) Uani 1 1 d . . . . .
H50A H 0.674539 0.595033 0.973759 0.039 Uiso 1 1 calc R U . . .
H50B H 0.578775 0.575002 0.930150 0.039 Uiso 1 1 calc R U . . .
H50C H 0.610928 0.649671 0.972528 0.039 Uiso 1 1 calc R U . . .
C51 C 0.66860(11) 0.06732(7) 0.76025(6) 0.0233(3) Uani 1 1 d . . . . .
H51A H 0.720075 0.074898 0.790104 0.035 Uiso 1 1 calc R U . . .
H51B H 0.695627 0.054806 0.726074 0.035 Uiso 1 1 calc R U . . .
H51C H 0.618473 0.032091 0.757226 0.035 Uiso 1 1 calc R U . . .
C52 C 0.71276(11) 0.20930(7) 0.77944(6) 0.0229(3) Uani 1 1 d . . . . .
H52A H 0.761192 0.218926 0.811190 0.034 Uiso 1 1 calc R U . . .
H52B H 0.685268 0.248995 0.783434 0.034 Uiso 1 1 calc R U . . .
H52C H 0.743374 0.194198 0.746408 0.034 Uiso 1 1 calc R U . . .
C53 C 0.01875(12) 0.49930(7) 0.92917(7) 0.0289(3) Uani 1 1 d . . . . .
H53A H 0.047699 0.538963 0.961281 0.043 Uiso 1 1 calc R U . . .
H53B H -0.029108 0.473469 0.939541 0.043 Uiso 1 1 calc R U . . .
H53C H -0.012980 0.511528 0.901559 0.043 Uiso 1 1 calc R U . . .
C54 C 0.94114(11) 0.46994(7) 0.64049(6) 0.0248(3) Uani 1 1 d . . . . .
H54A H 0.887984 0.433335 0.627986 0.037 Uiso 1 1 calc R U . . .
H54B H 0.990494 0.464471 0.665802 0.037 Uiso 1 1 calc R U . . .
H54C H 0.969782 0.470819 0.609158 0.037 Uiso 1 1 calc R U . . .
C55 C 0.77190(11) 0.88674(7) 0.73122(6) 0.0225(3) Uani 1 1 d . . . . .
H55A H 0.828285 0.877988 0.750713 0.027 Uiso 1 1 calc R U . . .
H55B H 0.735319 0.915451 0.758351 0.027 Uiso 1 1 calc R U . . .
C56 C 1.26267(13) 0.58743(8) 0.53209(7) 0.0320(4) Uani 1 1 d . . . . .
H56A H 1.302741 0.554988 0.512511 0.048 Uiso 1 1 calc R U . . .
H56B H 1.304139 0.628929 0.555120 0.048 Uiso 1 1 calc R U . . .
H56C H 1.216902 0.594131 0.505848 0.048 Uiso 1 1 calc R U . . .
C57 C 0.30129(11) 0.20612(8) 0.93278(7) 0.0283(3) Uani 1 1 d . . . . .
H57A H 0.274649 0.247030 0.940923 0.042 Uiso 1 1 calc R U . . .
H57B H 0.347505 0.201871 0.907082 0.042 Uiso 1 1 calc R U . . .
H57C H 0.334285 0.206536 0.966467 0.042 Uiso 1 1 calc R U . . .
C58 C 0.10709(12) 0.15441(7) 0.57967(6) 0.0264(3) Uani 1 1 d . . . . .
H58A H 0.161526 0.174429 0.568028 0.032 Uiso 1 1 calc R U . . .
H58B H 0.046787 0.168985 0.569744 0.032 Uiso 1 1 calc R U . . .
C59 C -0.04139(12) 0.03552(7) 0.83379(7) 0.0297(3) Uani 1 1 d . . . . .
H59A H -0.090355 0.000496 0.807143 0.045 Uiso 1 1 calc R U . . .
H59B H -0.073198 0.067456 0.860915 0.045 Uiso 1 1 calc R U . . .
H59C H 0.002625 0.016863 0.851944 0.045 Uiso 1 1 calc R U . . .
C60 C 0.28843(11) 0.41099(7) 0.68133(7) 0.0271(3) Uani 1 1 d . . . . .
H60A H 0.338884 0.386674 0.662732 0.033 Uiso 1 1 calc R U . . .
H60B H 0.313621 0.458391 0.698604 0.033 Uiso 1 1 calc R U . . .
C61 C 1.02057(13) 0.63559(8) 0.82848(6) 0.0307(3) Uani 1 1 d . . . . .
H61A H 0.972892 0.665791 0.834565 0.046 Uiso 1 1 calc R U . . .
H61B H 1.068754 0.650447 0.861208 0.046 Uiso 1 1 calc R U . . .
H61C H 0.987891 0.591612 0.820482 0.046 Uiso 1 1 calc R U . . .
C62 C 0.46418(11) -0.01440(7) 0.64514(7) 0.0266(3) Uani 1 1 d . . . . .
H62A H 0.410984 -0.051123 0.629898 0.040 Uiso 1 1 calc R U . . .
H62B H 0.515534 -0.024773 0.666132 0.040 Uiso 1 1 calc R U . . .
H62C H 0.489903 -0.006716 0.615495 0.040 Uiso 1 1 calc R U . . .
C63 C 0.43126(10) 0.78910(7) 0.97082(6) 0.0188(3) Uani 1 1 d . . . . .
C64 C 1.17279(13) 0.90277(7) 0.62025(7) 0.0302(3) Uani 1 1 d . . . . .
H64A H 1.229694 0.936292 0.638336 0.045 Uiso 1 1 calc R U . . .
H64B H 1.114480 0.921069 0.632531 0.045 Uiso 1 1 calc R U . . .
H64C H 1.168060 0.888428 0.580739 0.045 Uiso 1 1 calc R U . . .
C65 C 0.25539(10) 0.38708(7) 0.72243(6) 0.0224(3) Uani 1 1 d . . . . .
H65A H 0.310521 0.376452 0.741369 0.027 Uiso 1 1 calc R U . . .
H65B H 0.225000 0.420644 0.749829 0.027 Uiso 1 1 calc R U . . .
C66 C -0.06831(11) 0.29280(8) 1.01041(6) 0.0261(3) Uani 1 1 d . . . . .
H66A H -0.117903 0.294559 1.033861 0.039 Uiso 1 1 calc R U . . .
H66B H -0.029879 0.336237 1.023001 0.039 Uiso 1 1 calc R U . . .
H66C H -0.025992 0.261334 1.011933 0.039 Uiso 1 1 calc R U . . .
C67 C 1.20902(11) 0.85914(7) 0.71327(6) 0.0262(3) Uani 1 1 d . . . . .
H67A H 1.267956 0.891428 0.727924 0.039 Uiso 1 1 calc R U . . .
H67B H 1.217578 0.821589 0.721926 0.039 Uiso 1 1 calc R U . . .
H67C H 1.154363 0.879122 0.729540 0.039 Uiso 1 1 calc R U . . .
C68 C 0.80507(12) 0.12891(8) 0.56887(8) 0.0350(4) Uani 1 1 d . . . . .
H68A H 0.848340 0.102481 0.545811 0.052 Uiso 1 1 calc R U . . .
H68B H 0.838190 0.151391 0.606443 0.052 Uiso 1 1 calc R U . . .
H68C H 0.787018 0.161346 0.555544 0.052 Uiso 1 1 calc R U . . .
C69 C 0.68786(12) 0.35348(8) 0.67914(7) 0.0311(3) Uani 1 1 d . . . . .
H69A H 0.738075 0.390785 0.687129 0.047 Uiso 1 1 calc R U . . .
H69B H 0.718278 0.315628 0.677680 0.047 Uiso 1 1 calc R U . . .
H69C H 0.646562 0.364789 0.707784 0.047 Uiso 1 1 calc R U . . .
C70 C 0.66323(14) 0.04791(9) 0.50784(6) 0.0367(4) Uani 1 1 d . . . . .
H70A H 0.706402 0.020233 0.485731 0.055 Uiso 1 1 calc R U . . .
H70B H 0.647403 0.079769 0.493343 0.055 Uiso 1 1 calc R U . . .
H70C H 0.603676 0.020544 0.506723 0.055 Uiso 1 1 calc R U . . .
C71 C 0.51509(12) 0.90276(9) 0.76081(7) 0.0330(4) Uani 1 1 d . . . . .
H71A H 0.453902 0.901299 0.739414 0.050 Uiso 1 1 calc R U . . .
H71B H 0.556430 0.875743 0.736611 0.050 Uiso 1 1 calc R U . . .
H71C H 0.547909 0.948063 0.779126 0.050 Uiso 1 1 calc R U . . .
C72 C 0.77432(15) 0.55315(9) 0.87209(8) 0.0419(5) Uani 1 1 d . . . . .
H72A H 0.815952 0.549700 0.901671 0.063 Uiso 1 1 calc R U . . .
H72B H 0.814147 0.559775 0.846417 0.063 Uiso 1 1 calc R U . . .
H72C H 0.728069 0.512782 0.853099 0.063 Uiso 1 1 calc R U . . .
C73 C 0.08666(12) 0.01469(7) 0.74572(7) 0.0308(3) Uani 1 1 d . . . . .
H73A H 0.037071 -0.021909 0.721714 0.046 Uiso 1 1 calc R U . . .
H73B H 0.134964 -0.001402 0.763824 0.046 Uiso 1 1 calc R U . . .
H73C H 0.118164 0.034664 0.724174 0.046 Uiso 1 1 calc R U . . .
C74 C 0.18617(12) 0.43644(8) 0.95659(7) 0.0303(3) Uani 1 1 d . . . . .
H74A H 0.219338 0.478678 0.984236 0.045 Uiso 1 1 calc R U . . .
H74B H 0.234026 0.407812 0.941657 0.045 Uiso 1 1 calc R U . . .
H74C H 0.142142 0.416001 0.973195 0.045 Uiso 1 1 calc R U . . .
C75 C 0.06517(11) 0.12278(7) 0.64688(6) 0.0266(3) Uani 1 1 d . . . . .
H75A H 0.001944 0.136762 0.655667 0.032 Uiso 1 1 calc R U . . .
H75B H 0.097488 0.115578 0.677680 0.032 Uiso 1 1 calc R U . . .
C76 C 0.63154(13) 0.98013(7) 0.97162(6) 0.0292(3) Uani 1 1 d . . . . .
H76A H 0.668616 1.022932 0.995656 0.044 Uiso 1 1 calc R U . . .
H76B H 0.636867 0.949659 0.988956 0.044 Uiso 1 1 calc R U . . .
H76C H 0.563449 0.984713 0.964845 0.044 Uiso 1 1 calc R U . . .
C77 C 0.71957(13) 0.89570(8) 0.64940(8) 0.0359(4) Uani 1 1 d . . . . .
H77A H 0.667418 0.922788 0.660047 0.043 Uiso 1 1 calc R U . . .
H77B H 0.739487 0.896483 0.615571 0.043 Uiso 1 1 calc R U . . .
C78 C 0.34095(12) 0.27716(8) 0.52968(7) 0.0305(3) Uani 1 1 d . . . . .
H78A H 0.296848 0.255446 0.495205 0.046 Uiso 1 1 calc R U . . .
H78B H 0.375326 0.318218 0.531669 0.046 Uiso 1 1 calc R U . . .
H78C H 0.303838 0.286506 0.560104 0.046 Uiso 1 1 calc R U . . .
C79 C 0.05128(12) 0.06004(7) 0.59433(7) 0.0300(3) Uani 1 1 d . . . . .
H79A H 0.083479 0.025792 0.600216 0.036 Uiso 1 1 calc R U . . .
H79B H -0.018295 0.043067 0.581094 0.036 Uiso 1 1 calc R U . . .
C80 C 1.16168(12) 0.71336(8) 0.78976(7) 0.0323(4) Uani 1 1 d . . . . .
H80A H 1.121888 0.748518 0.797840 0.048 Uiso 1 1 calc R U . . .
H80B H 1.197204 0.711698 0.759922 0.048 Uiso 1 1 calc R U . . .
H80C H 1.207662 0.721787 0.822201 0.048 Uiso 1 1 calc R U . . .
C81 C 0.68732(13) 1.01408(7) 0.88022(7) 0.0300(3) Uani 1 1 d . . . . .
H81A H 0.728265 1.053457 0.907589 0.045 Uiso 1 1 calc R U . . .
H81B H 0.622177 1.024045 0.873724 0.045 Uiso 1 1 calc R U . . .
H81C H 0.715000 0.999411 0.846193 0.045 Uiso 1 1 calc R U . . .
C82 C 0.19971(13) 0.49844(8) 0.87663(7) 0.0346(4) Uani 1 1 d . . . . .
H82A H 0.224989 0.540855 0.906770 0.052 Uiso 1 1 calc R U . . .
H82B H 0.164643 0.505403 0.846835 0.052 Uiso 1 1 calc R U . . .
H82C H 0.253504 0.474691 0.863685 0.052 Uiso 1 1 calc R U . . .
C83 C 0.80009(12) 0.69826(9) 0.93928(8) 0.0371(4) Uani 1 1 d . . . . .
H83A H 0.833442 0.694707 0.971211 0.056 Uiso 1 1 calc R U . . .
H83B H 0.768323 0.737444 0.951111 0.056 Uiso 1 1 calc R U . . .
H83C H 0.847122 0.701485 0.915653 0.056 Uiso 1 1 calc R U . . .
C84 C 0.49423(12) 0.19829(10) 0.47238(6) 0.0360(4) Uani 1 1 d . . . . .
H84A H 0.449867 0.166927 0.440370 0.054 Uiso 1 1 calc R U . . .
H84B H 0.550433 0.178126 0.478281 0.054 Uiso 1 1 calc R U . . .
H84C H 0.515716 0.237283 0.466442 0.054 Uiso 1 1 calc R U . . .
C85 C 1.07354(13) 0.73702(9) 0.48875(6) 0.0352(4) Uani 1 1 d . . . . .
H85A H 1.033015 0.730044 0.454837 0.053 Uiso 1 1 calc R U . . .
H85B H 1.102986 0.697747 0.483737 0.053 Uiso 1 1 calc R U . . .
H85C H 1.124502 0.774414 0.498457 0.053 Uiso 1 1 calc R U . . .
C86 C 0.31782(11) 0.07784(8) 0.65054(7) 0.0300(3) Uani 1 1 d . . . . .
H86A H 0.268875 0.038686 0.633014 0.045 Uiso 1 1 calc R U . . .
H86B H 0.343223 0.089491 0.622632 0.045 Uiso 1 1 calc R U . . .
H86C H 0.288469 0.114187 0.674796 0.045 Uiso 1 1 calc R U . . .
C87 C 0.80443(12) 0.91846(8) 0.69466(7) 0.0301(3) Uani 1 1 d . . . . .
H87A H 0.816009 0.966775 0.714142 0.036 Uiso 1 1 calc R U . . .
H87B H 0.864071 0.903198 0.680475 0.036 Uiso 1 1 calc R U . . .
C88 C 0.42763(12) 0.78465(9) 0.77510(8) 0.0388(4) Uani 1 1 d . . . . .
H88A H 0.370800 0.783756 0.750708 0.058 Uiso 1 1 calc R U . . .
H88B H 0.407179 0.767629 0.801113 0.058 Uiso 1 1 calc R U . . .
H88C H 0.471981 0.757442 0.753684 0.058 Uiso 1 1 calc R U . . .
C89 C 0.93318(14) 0.82465(9) 0.54884(7) 0.0361(4) Uani 1 1 d . . . . .
H89A H 0.885526 0.811392 0.516092 0.054 Uiso 1 1 calc R U . . .
H89B H 0.980263 0.861359 0.551663 0.054 Uiso 1 1 calc R U . . .
H89C H 0.900220 0.838128 0.581040 0.054 Uiso 1 1 calc R U . . .
C90 C 0.80739(11) 0.93342(8) 0.92027(7) 0.0308(3) Uani 1 1 d . . . . .
H90A H 0.842232 0.971529 0.951898 0.046 Uiso 1 1 calc R U . . .
H90B H 0.840490 0.926739 0.888631 0.046 Uiso 1 1 calc R U . . .
H90C H 0.805674 0.894495 0.928055 0.046 Uiso 1 1 calc R U . . .
C91 C 0.14283(12) 0.33434(8) 0.64246(6) 0.0278(3) Uani 1 1 d . . . . .
H91A H 0.073005 0.336961 0.643188 0.033 Uiso 1 1 calc R U . . .
H91B H 0.150331 0.295701 0.609526 0.033 Uiso 1 1 calc R U . . .
C92 C 0.81832(12) 0.54007(7) 0.72653(7) 0.0296(3) Uani 1 1 d . . . . .
H92A H 0.759439 0.508872 0.707311 0.044 Uiso 1 1 calc R U . . .
H92B H 0.800770 0.582713 0.748846 0.044 Uiso 1 1 calc R U . . .
H92C H 0.855212 0.524076 0.749989 0.044 Uiso 1 1 calc R U . . .
C93 C 1.01944(14) 0.82713(8) 0.91907(7) 0.0353(4) Uani 1 1 d . . . . .
H93A H 1.052879 0.789937 0.917614 0.042 Uiso 0.703(6) 1 calc R U P A 1
H93B H 0.956581 0.822545 0.931879 0.042 Uiso 0.703(6) 1 calc R U P A 1
H93C H 1.052879 0.789937 0.917614 0.042 Uiso 0.297(6) 1 calc R U P A 2
H93D H 0.956581 0.822545 0.931879 0.042 Uiso 0.297(6) 1 calc R U P A 2
C94 C 0.55905(14) 0.40648(8) 0.61358(9) 0.0439(5) Uani 1 1 d . . . . .
H94A H 0.610469 0.443971 0.624927 0.066 Uiso 1 1 calc R U . . .
H94B H 0.512359 0.416672 0.639388 0.066 Uiso 1 1 calc R U . . .
H94C H 0.526161 0.397167 0.577151 0.066 Uiso 1 1 calc R U . . .
C95 C 1.06886(14) 0.88295(8) 0.86657(7) 0.0357(4) Uani 1 1 d . . . . .
H95A H 1.031599 0.917338 0.864921 0.043 Uiso 0.703(6) 1 calc R U P A 1
H95B H 1.104567 0.868437 0.835005 0.043 Uiso 0.703(6) 1 calc R U P A 1
H95C H 1.035873 0.903276 0.844770 0.043 Uiso 0.297(6) 1 calc R U P A 2
H95D H 1.127552 0.868024 0.850899 0.043 Uiso 0.297(6) 1 calc R U P A 2
C96 C 0.46187(13) 0.85536(7) 1.01967(6) 0.0309(4) Uani 1 1 d . . . . .
H96A H 0.413818 0.862285 1.044622 0.046 Uiso 1 1 calc R U . . .
H96B H 0.466359 0.890378 1.006906 0.046 Uiso 1 1 calc R U . . .
H96C H 0.525009 0.855753 1.038702 0.046 Uiso 1 1 calc R U . . .
C97 C 1.28160(14) 0.55144(10) 0.60742(8) 0.0440(5) Uani 1 1 d . . . . .
H97A H 1.321136 0.519324 0.586743 0.066 Uiso 1 1 calc R U . . .
H97B H 1.247464 0.534925 0.630321 0.066 Uiso 1 1 calc R U . . .
H97C H 1.323366 0.592802 0.630478 0.066 Uiso 1 1 calc R U . . .
C98 C 0.40859(14) 0.92184(11) 0.85679(8) 0.0442(5) Uani 1 1 d . . . . .
H98A H 0.350306 0.922039 0.833938 0.066 Uiso 1 1 calc R U . . .
H98B H 0.442215 0.966720 0.877034 0.066 Uiso 1 1 calc R U . . .
H98C H 0.390374 0.903606 0.882451 0.066 Uiso 1 1 calc R U . . .
C99 C 0.81292(13) 0.56251(9) 0.62391(7) 0.0359(4) Uani 1 1 d . . . . .
H99A H 0.767041 0.522585 0.602324 0.054 Uiso 1 1 calc R U . . .
H99B H 0.852036 0.573650 0.599895 0.054 Uiso 1 1 calc R U . . .
H99C H 0.777302 0.598532 0.642198 0.054 Uiso 1 1 calc R U . . .
C100 C 1.29182(12) 0.79465(8) 0.60887(8) 0.0377(4) Uani 1 1 d . . . . .
H10A H 1.348599 0.828742 0.621793 0.057 Uiso 1 1 calc R U . . .
H10B H 1.278719 0.776141 0.569028 0.057 Uiso 1 1 calc R U . . .
H10C H 1.304264 0.760008 0.620709 0.057 Uiso 1 1 calc R U . . .
C101 C 1.14416(14) 0.49759(8) 0.53191(8) 0.0455(5) Uani 1 1 d . . . . .
H10D H 1.185221 0.465598 0.512831 0.068 Uiso 1 1 calc R U . . .
H10E H 1.098162 0.503380 0.505240 0.068 Uiso 1 1 calc R U . . .
H10F H 1.108655 0.481824 0.554796 0.068 Uiso 1 1 calc R U . . .
C102 C 0.36096(12) 0.14617(8) 0.53161(7) 0.0328(4) Uani 1 1 d . . . . .
H10G H 0.308494 0.128838 0.500726 0.049 Uiso 1 1 calc R U . . .
H10H H 0.333675 0.156311 0.565531 0.049 Uiso 1 1 calc R U . . .
H10I H 0.404163 0.113451 0.527509 0.049 Uiso 1 1 calc R U . . .
C103 C 0.33195(12) 0.78829(11) 0.94101(8) 0.0415(5) Uani 1 1 d . . . . .
H10J H 0.284354 0.796302 0.966276 0.062 Uiso 1 1 calc R U . . .
H10K H 0.311665 0.745504 0.910387 0.062 Uiso 1 1 calc R U . . .
H10L H 0.336592 0.822540 0.927380 0.062 Uiso 1 1 calc R U . . .
C104 C 0.90471(12) 0.68119(8) 0.52675(7) 0.0343(4) Uani 1 1 d . . . . .
H10M H 0.861051 0.674406 0.493908 0.051 Uiso 1 1 calc R U . . .
H10N H 0.867536 0.688262 0.556934 0.051 Uiso 1 1 calc R U . . .
H10O H 0.936606 0.642498 0.520043 0.051 Uiso 1 1 calc R U . . .
C105 C 0.09808(14) 0.08057(8) 0.55379(7) 0.0351(4) Uani 1 1 d . . . . .
H10P H 0.162340 0.066301 0.549228 0.042 Uiso 1 1 calc R U . . .
H10Q H 0.056711 0.061941 0.517838 0.042 Uiso 1 1 calc R U . . .
C106 C 1.08040(17) 0.89102(10) 0.95648(8) 0.0479(5) Uani 1 1 d . . . . .
H93R H 1.123872 0.885757 0.984948 0.058 Uiso 1 1 calc R U . A 1
H93S H 1.039697 0.924756 0.974090 0.058 Uiso 1 1 calc R U . A 1
C107 C 0.69534(15) 0.31356(10) 0.55959(8) 0.0511(6) Uani 1 1 d . . . . .
H93V H 0.745655 0.351272 0.569119 0.077 Uiso 1 1 calc R U . . .
H93K H 0.658159 0.303638 0.524032 0.077 Uiso 1 1 calc R U . . .
H93T H 0.725514 0.275571 0.557987 0.077 Uiso 1 1 calc R U . . .
C108 C 0.62085(15) 0.41900(9) 0.91599(8) 0.0443(5) Uani 1 1 d . . . . .
H93X H 0.691207 0.421531 0.926105 0.053 Uiso 1 1 calc R U . . .
H93Y H 0.608340 0.460032 0.913100 0.053 Uiso 1 1 calc R U . . .
C109 C 0.47123(14) 0.36858(12) 0.92434(7) 0.0478(5) Uani 1 1 d . . . . .
H93W H 0.449104 0.335605 0.937909 0.057 Uiso 1 1 calc R U . . .
H10X H 0.421576 0.397666 0.927539 0.057 Uiso 1 1 calc R U . . .
C110 C 0.64987(15) 0.65421(9) 0.57466(7) 0.0413(4) Uani 1 1 d . . . . .
H11A H 0.719296 0.651840 0.571953 0.050 Uiso 1 1 calc R U . . .
H11B H 0.628696 0.684008 0.558552 0.050 Uiso 1 1 calc R U . . .
C112 C 0.68861(17) 0.82693(9) 0.64282(8) 0.0488(6) Uani 1 1 d . . . . .
H11C H 0.618371 0.813710 0.629600 0.059 Uiso 1 1 calc R U . . .
H11D H 0.723813 0.796157 0.616229 0.059 Uiso 1 1 calc R U . . .
C113 C 0.58328(13) 0.36085(10) 0.86390(8) 0.0436(5) Uani 1 1 d . . . . .
H11E H 0.581573 0.373423 0.832807 0.052 Uiso 1 1 calc R U . . .
H11F H 0.625302 0.326570 0.857997 0.052 Uiso 1 1 calc R U . . .
C114 C 0.56607(19) 0.40736(13) 0.95610(9) 0.0661(7) Uani 1 1 d . . . . .
H11G H 0.556497 0.449351 0.985043 0.079 Uiso 1 1 calc R U . . .
H11H H 0.600807 0.382576 0.973105 0.079 Uiso 1 1 calc R U . . .
C115 C 0.59195(19) 0.58792(11) 0.54535(9) 0.0610(6) Uani 1 1 d . . . . .
H11I H 0.544790 0.586682 0.515255 0.073 Uiso 1 1 calc R U . . .
H11J H 0.634552 0.554609 0.530092 0.073 Uiso 1 1 calc R U . . .
C116 C 0.54441(17) 0.64387(12) 0.63142(10) 0.0680(8) Uani 1 1 d . . . . .
H11K H 0.490009 0.665006 0.623466 0.082 Uiso 1 1 calc R U . . .
H11L H 0.541913 0.642224 0.667238 0.082 Uiso 1 1 calc R U . . .
C118 C 0.54126(16) 0.57557(11) 0.58669(12) 0.0677(8) Uani 1 1 d . . . . .
H11M H 0.575157 0.547696 0.600647 0.081 Uiso 1 1 calc R U . . .
H11N H 0.473731 0.554144 0.571352 0.081 Uiso 1 1 calc R U . . .
C200 C 0.4993(2) 0.58860(12) 0.73987(9) 0.0453(7) Uani 0.792(2) 1 d . . P B 1
H20A H 0.444171 0.556345 0.716233 0.068 Uiso 0.792(2) 1 calc R U P B 1
H20B H 0.555348 0.584120 0.720430 0.068 Uiso 0.792(2) 1 calc R U P B 1
H20C H 0.482705 0.632783 0.750076 0.068 Uiso 0.792(2) 1 calc R U P B 1
C201 C 0.56604(16) 0.49004(9) 0.77983(9) 0.0338(5) Uani 0.792(2) 1 d . . P B 1
H20D H 0.515329 0.457428 0.752354 0.051 Uiso 0.792(2) 1 calc R U P B 1
H20E H 0.575631 0.479656 0.811611 0.051 Uiso 0.792(2) 1 calc R U P B 1
H20F H 0.626538 0.489491 0.764488 0.051 Uiso 0.792(2) 1 calc R U P B 1
C202 C 0.41993(17) 0.57239(14) 0.83438(11) 0.0374(6) Uani 0.792(2) 1 d . . P B 1
H20G H 0.370987 0.535865 0.809566 0.056 Uiso 0.792(2) 1 calc R U P B 1
H20H H 0.393807 0.613592 0.843317 0.056 Uiso 0.792(2) 1 calc R U P B 1
H20I H 0.437437 0.566479 0.867827 0.056 Uiso 0.792(2) 1 calc R U P B 1
C300 C 0.5617(6) 0.5115(3) 0.7435(3) 0.0300(3) Uani 0.208(2) 1 d . . P B 2
H30T H 0.505359 0.477867 0.724237 0.045 Uiso 0.208(2) 1 calc R U P B 2
H30U H 0.613263 0.491860 0.755453 0.045 Uiso 0.208(2) 1 calc R U P B 2
H30V H 0.584749 0.530145 0.718948 0.045 Uiso 0.208(2) 1 calc R U P B 2
C301 C 0.4419(7) 0.5420(5) 0.8353(4) 0.0316(19) Uani 0.208(2) 1 d . . P B 2
H30F H 0.384495 0.516545 0.809024 0.047 Uiso 0.208(2) 1 calc R U P B 2
H30G H 0.422831 0.578380 0.865455 0.047 Uiso 0.208(2) 1 calc R U P B 2
H30H H 0.472843 0.513713 0.849513 0.047 Uiso 0.208(2) 1 calc R U P B 2
C302 C 0.4415(6) 0.6208(4) 0.7670(3) 0.0300(3) Uani 0.208(2) 1 d . . P B 2
H30I H 0.392829 0.588013 0.738174 0.045 Uiso 0.208(2) 1 calc R U P B 2
H30J H 0.481201 0.645177 0.751443 0.045 Uiso 0.208(2) 1 calc R U P B 2
H30K H 0.409212 0.651083 0.794991 0.045 Uiso 0.208(2) 1 calc R U P B 2
Li5 Li 0.20610(18) 0.24613(12) 0.69406(10) 0.0208(5) Uani 1 1 d . . . . .
C119 C 1.1369(2) 0.90827(17) 0.91836(13) 0.0433(8) Uani 0.703(6) 1 d . . P A 1
H11O H 1.155991 0.956229 0.932377 0.052 Uiso 0.703(6) 1 calc R U P A 1
H11P H 1.195780 0.886997 0.913285 0.052 Uiso 0.703(6) 1 calc R U P A 1
C500 C 1.0951(7) 0.9306(3) 0.9240(2) 0.0353(4) Uani 0.297(6) 1 d . . P A 2
H50D H 1.052909 0.965012 0.932974 0.042 Uiso 0.297(6) 1 calc R U P A 2
H50E H 1.163263 0.951497 0.931231 0.042 Uiso 0.297(6) 1 calc R U P A 2
H400 H 0.4693(14) 0.3305(9) 0.7158(8) 0.040(5) Uiso 1 1 d . . . . .
H401 H 0.3384(14) 0.2481(9) 0.6680(8) 0.041(5) Uiso 1 1 d . . . . .
H402 H 0.2652(13) 0.3205(9) 0.8259(7) 0.037(5) Uiso 1 1 d . . . . .
H403 H 0.2816(13) 0.2195(9) 0.8136(8) 0.039(5) Uiso 1 1 d . . . . .
H404 H 0.7824(13) 0.8057(9) 0.8167(7) 0.034(5) Uiso 1 1 d . . . . .
H405 H 0.7962(13) 0.7079(9) 0.8101(8) 0.038(5) Uiso 1 1 d . . . . .
H406 H 0.9708(18) 0.8253(12) 0.7098(10) 0.076(8) Uiso 1 1 d . . . . .
H407 H 0.8487(17) 0.7354(12) 0.6651(10) 0.071(8) Uiso 1 1 d . . . . .

loop_
_atom_site_aniso_label
_atom_site_aniso_U_11
_atom_site_aniso_U_22
_atom_site_aniso_U_33
_atom_site_aniso_U_23
_atom_site_aniso_U_13
_atom_site_aniso_U_12
Ge1 0.01390(6) 0.01506(6) 0.01278(6) 0.00695(5) 0.00548(5) 0.00419(5)
Li4 0.0215(12) 0.0280(13) 0.0212(12) 0.0096(10) 0.0052(10) 0.0044(10)
Li1 0.0259(13) 0.0237(12) 0.0177(11) 0.0088(10) 0.0021(10) 0.0039(10)
Ge2 0.01405(6) 0.01342(6) 0.01370(6) 0.00603(5) 0.00563(5) 0.00393(5)
Li2 0.0178(11) 0.0293(13) 0.0197(12) 0.0090(10) 0.0041(10) 0.0017(10)
Ge3 0.01458(6) 0.01483(6) 0.01533(6) 0.00764(5) 0.00704(5) 0.00543(5)
Ge4 0.01231(6) 0.01549(6) 0.01363(6) 0.00756(5) 0.00481(5) 0.00340(5)
Si1 0.01541(16) 0.01379(15) 0.01648(17) 0.00846(13) 0.00208(13) 0.00337(13)
Si2 0.01589(17) 0.01733(16) 0.01473(17) 0.00897(14) 0.00162(13) 0.00055(13)
Si3 0.01786(17) 0.01289(16) 0.01962(18) 0.00556(14) 0.00426(14) 0.00196(13)
Si4 0.01391(16) 0.01570(16) 0.02039(18) 0.01026(14) 0.00243(14) 0.00071(13)
Si5 0.01901(18) 0.01863(17) 0.01954(18) 0.01078(14) 0.00752(15) 0.00919(14)
Si6 0.01901(18) 0.01404(16) 0.01811(18) 0.00733(14) 0.00004(14) -0.00056(13)
Si7 0.01847(17) 0.01909(17) 0.01999(18) 0.01167(15) 0.00545(15) 0.00784(14)
Si8 0.02192(19) 0.02194(18) 0.01456(17) 0.00926(15) 0.00385(15) 0.00502(15)
Si9 0.01943(18) 0.01415(16) 0.02281(19) 0.00577(14) 0.00676(15) -0.00019(14)
Si10 0.02342(19) 0.01675(17) 0.01579(17) 0.00808(14) 0.00225(15) 0.00292(14)
Si11 0.01813(17) 0.01587(16) 0.02004(18) 0.00826(14) 0.00492(15) 0.00254(13)
Si12 0.02070(18) 0.01593(17) 0.02101(19) 0.00984(15) 0.00406(15) 0.00018(14)
Si13 0.01717(17) 0.02390(19) 0.01555(17) 0.00921(15) 0.00091(14) 0.00403(14)
Si14 0.01580(17) 0.02641(19) 0.0295(2) 0.01954(17) 0.00737(16) 0.00896(15)
Si15 0.02255(19) 0.01455(16) 0.02085(18) 0.00733(14) 0.00762(15) 0.00588(14)
Si16 0.0257(2) 0.01793(18) 0.01704(18) 0.00386(15) 0.00272(16) -0.00484(15)
O1 0.0219(5) 0.0196(5) 0.0236(5) 0.0105(4) -0.0001(4) 0.0018(4)
O2 0.0256(5) 0.0217(5) 0.0159(5) 0.0069(4) 0.0013(4) -0.0023(4)
O3 0.0253(5) 0.0258(5) 0.0201(5) 0.0105(4) 0.0004(4) -0.0029(4)
O4 0.0268(5) 0.0212(5) 0.0222(5) 0.0104(4) -0.0036(4) -0.0003(4)
O5 0.0204(5) 0.0398(6) 0.0193(5) 0.0078(5) 0.0036(4) -0.0015(4)
O6 0.0279(6) 0.0334(6) 0.0189(5) 0.0065(5) 0.0011(4) -0.0069(5)
C1 0.0131(6) 0.0148(5) 0.0143(6) 0.0047(5) 0.0033(5) 0.0031(4)
C2 0.0138(6) 0.0124(5) 0.0143(6) 0.0059(4) 0.0037(5) 0.0046(4)
C3 0.0122(5) 0.0128(5) 0.0124(5) 0.0069(4) 0.0014(4) 0.0018(4)
C4 0.0142(6) 0.0136(5) 0.0156(6) 0.0072(5) 0.0018(5) 0.0036(4)
C5 0.0112(5) 0.0129(5) 0.0119(5) 0.0052(4) 0.0012(4) -0.0001(4)
C6 0.0146(6) 0.0162(6) 0.0120(6) 0.0064(5) 0.0045(5) 0.0029(4)
C7 0.0106(5) 0.0120(5) 0.0115(5) 0.0042(4) 0.0023(4) 0.0010(4)
C8 0.0118(5) 0.0119(5) 0.0134(6) 0.0055(4) 0.0024(4) 0.0028(4)
C9 0.0111(5) 0.0121(5) 0.0123(5) 0.0055(4) 0.0024(4) 0.0016(4)
C10 0.0115(5) 0.0140(5) 0.0121(5) 0.0057(4) 0.0026(4) 0.0027(4)
C11 0.0111(5) 0.0144(5) 0.0116(5) 0.0058(4) 0.0018(4) 0.0017(4)
C12 0.0143(6) 0.0147(6) 0.0167(6) 0.0053(5) 0.0054(5) 0.0039(5)
C13 0.0145(6) 0.0126(5) 0.0155(6) 0.0083(5) 0.0039(5) 0.0036(4)
C14 0.0156(6) 0.0155(6) 0.0154(6) 0.0066(5) 0.0067(5) 0.0019(5)
C15 0.0116(5) 0.0132(5) 0.0122(5) 0.0059(4) 0.0026(4) 0.0028(4)
C16 0.0143(6) 0.0182(6) 0.0144(6) 0.0079(5) 0.0045(5) 0.0052(5)
C17 0.0136(6) 0.0173(6) 0.0150(6) 0.0077(5) 0.0054(5) 0.0035(5)
C18 0.0116(5) 0.0121(5) 0.0123(5) 0.0055(4) 0.0013(4) 0.0009(4)
C19 0.0153(6) 0.0169(6) 0.0143(6) 0.0095(5) 0.0046(5) 0.0029(5)
C20 0.0139(6) 0.0150(5) 0.0132(6) 0.0074(5) 0.0039(5) 0.0027(4)
C21 0.0125(5) 0.0124(5) 0.0133(6) 0.0053(4) 0.0025(4) 0.0007(4)
C22 0.0173(6) 0.0164(6) 0.0185(6) 0.0089(5) 0.0073(5) 0.0079(5)
C23 0.0121(5) 0.0128(5) 0.0120(5) 0.0054(4) 0.0017(4) 0.0023(4)
C24 0.0147(6) 0.0135(5) 0.0167(6) 0.0091(5) 0.0046(5) 0.0028(4)
C25 0.0171(6) 0.0132(5) 0.0141(6) 0.0072(5) 0.0056(5) 0.0025(4)
C26 0.0187(6) 0.0138(6) 0.0187(6) 0.0080(5) 0.0054(5) 0.0058(5)
C27 0.0162(6) 0.0202(6) 0.0230(7) 0.0092(5) 0.0017(5) 0.0037(5)
C28 0.0144(6) 0.0155(6) 0.0154(6) 0.0093(5) 0.0038(5) 0.0047(4)
C29 0.0169(6) 0.0119(5) 0.0136(6) 0.0054(4) 0.0059(5) 0.0022(4)
C30 0.0385(9) 0.0308(8) 0.0336(9) 0.0206(7) 0.0142(7) 0.0218(7)
C31 0.0188(6) 0.0244(7) 0.0268(7) 0.0140(6) 0.0116(6) 0.0095(5)
C32 0.0148(6) 0.0153(5) 0.0134(6) 0.0083(5) 0.0046(5) 0.0037(4)
C33 0.0207(6) 0.0219(6) 0.0193(6) 0.0085(5) 0.0090(5) 0.0099(5)
C34 0.0228(7) 0.0177(6) 0.0284(7) 0.0078(6) 0.0138(6) 0.0072(5)
C35 0.0142(6) 0.0139(5) 0.0151(6) 0.0082(5) 0.0038(5) 0.0027(4)
C36 0.0235(7) 0.0250(7) 0.0233(7) 0.0126(6) 0.0126(6) 0.0049(6)
C37 0.0135(6) 0.0131(5) 0.0179(6) 0.0084(5) 0.0055(5) 0.0038(4)
C38 0.0277(8) 0.0278(7) 0.0264(8) 0.0144(6) 0.0021(6) 0.0092(6)
C39 0.0376(9) 0.0228(7) 0.0244(7) 0.0112(6) 0.0042(7) 0.0089(6)
C40 0.0168(6) 0.0149(6) 0.0194(6) 0.0101(5) 0.0071(5) 0.0066(5)
C41 0.0232(7) 0.0223(7) 0.0187(7) 0.0047(5) -0.0005(6) 0.0041(5)
C42 0.0217(7) 0.0240(7) 0.0244(7) 0.0095(6) 0.0004(6) 0.0016(5)
C43 0.0288(8) 0.0289(7) 0.0224(7) 0.0148(6) 0.0075(6) 0.0079(6)
C44 0.0251(7) 0.0262(7) 0.0287(8) 0.0154(6) 0.0072(6) -0.0031(6)
C45 0.0252(7) 0.0292(7) 0.0310(8) 0.0218(7) 0.0020(6) 0.0045(6)
C46 0.0268(8) 0.0402(9) 0.0168(7) 0.0126(6) 0.0037(6) 0.0032(7)
C47 0.0313(8) 0.0284(8) 0.0334(8) 0.0157(7) 0.0149(7) 0.0186(6)
C48 0.0205(7) 0.0214(7) 0.0296(8) 0.0123(6) 0.0130(6) 0.0025(5)
C49 0.0189(6) 0.0135(5) 0.0160(6) 0.0084(5) 0.0062(5) 0.0043(5)
C50 0.0279(8) 0.0370(8) 0.0223(7) 0.0188(6) 0.0087(6) 0.0129(6)
C51 0.0218(7) 0.0231(7) 0.0291(8) 0.0159(6) -0.0006(6) 0.0037(5)
C52 0.0223(7) 0.0213(7) 0.0224(7) 0.0091(6) -0.0017(6) -0.0043(5)
C53 0.0342(8) 0.0179(7) 0.0267(8) 0.0010(6) 0.0025(7) 0.0058(6)
C54 0.0266(7) 0.0176(6) 0.0265(7) 0.0052(6) 0.0068(6) 0.0018(5)
C55 0.0223(7) 0.0189(6) 0.0209(7) 0.0025(5) 0.0012(6) 0.0048(5)
C56 0.0387(9) 0.0283(8) 0.0388(9) 0.0162(7) 0.0283(8) 0.0164(7)
C57 0.0210(7) 0.0355(8) 0.0290(8) 0.0159(7) -0.0022(6) 0.0008(6)
C58 0.0332(8) 0.0260(7) 0.0173(7) 0.0077(6) -0.0012(6) 0.0018(6)
C59 0.0326(8) 0.0228(7) 0.0322(8) 0.0126(6) 0.0037(7) -0.0069(6)
C60 0.0264(8) 0.0221(7) 0.0326(8) 0.0111(6) 0.0055(6) 0.0021(6)
C61 0.0417(9) 0.0354(8) 0.0185(7) 0.0129(6) 0.0082(7) 0.0099(7)
C62 0.0244(7) 0.0194(7) 0.0306(8) 0.0052(6) 0.0043(6) 0.0007(6)
C63 0.0176(6) 0.0269(7) 0.0189(6) 0.0137(6) 0.0093(5) 0.0100(5)
C64 0.0446(10) 0.0176(7) 0.0274(8) 0.0101(6) 0.0076(7) -0.0049(6)
C65 0.0220(7) 0.0186(6) 0.0234(7) 0.0056(5) 0.0002(6) 0.0046(5)
C66 0.0238(7) 0.0395(8) 0.0153(6) 0.0105(6) 0.0063(6) 0.0071(6)
C67 0.0263(7) 0.0209(7) 0.0268(8) 0.0073(6) -0.0042(6) 0.0015(6)
C68 0.0239(8) 0.0380(9) 0.0541(11) 0.0244(8) 0.0229(8) 0.0145(7)
C69 0.0271(8) 0.0256(7) 0.0371(9) 0.0138(7) -0.0078(7) -0.0025(6)
C70 0.0474(10) 0.0384(9) 0.0200(7) 0.0029(7) 0.0080(7) 0.0245(8)
C71 0.0263(8) 0.0474(10) 0.0408(10) 0.0336(8) 0.0042(7) 0.0082(7)
C72 0.0635(13) 0.0436(10) 0.0402(10) 0.0278(8) 0.0284(9) 0.0396(9)
C73 0.0304(8) 0.0210(7) 0.0305(8) -0.0008(6) 0.0056(7) 0.0059(6)
C74 0.0326(8) 0.0296(8) 0.0255(8) 0.0120(7) -0.0077(7) -0.0008(6)
C75 0.0249(7) 0.0275(7) 0.0273(8) 0.0130(6) 0.0026(6) -0.0024(6)
C76 0.0399(9) 0.0228(7) 0.0232(7) 0.0058(6) 0.0119(7) 0.0064(6)
C77 0.0389(10) 0.0321(8) 0.0411(10) 0.0228(8) -0.0051(8) 0.0017(7)
C78 0.0250(8) 0.0401(9) 0.0306(8) 0.0189(7) -0.0010(6) 0.0106(7)
C79 0.0242(7) 0.0222(7) 0.0380(9) 0.0093(7) -0.0023(7) -0.0014(6)
C80 0.0333(9) 0.0248(7) 0.0335(9) 0.0116(7) -0.0080(7) -0.0045(6)
C81 0.0419(9) 0.0181(6) 0.0311(8) 0.0103(6) 0.0112(7) 0.0034(6)
C82 0.0394(9) 0.0275(8) 0.0338(9) 0.0143(7) 0.0015(7) -0.0128(7)
C83 0.0241(8) 0.0450(10) 0.0419(10) 0.0228(8) -0.0096(7) -0.0038(7)
C84 0.0280(8) 0.0595(11) 0.0163(7) 0.0105(7) 0.0024(6) 0.0120(8)
C85 0.0370(9) 0.0509(10) 0.0183(7) 0.0134(7) 0.0098(7) 0.0082(8)
C86 0.0205(7) 0.0262(7) 0.0450(10) 0.0210(7) -0.0082(7) -0.0041(6)
C87 0.0276(8) 0.0242(7) 0.0399(9) 0.0168(7) -0.0011(7) 0.0006(6)
C88 0.0257(8) 0.0397(9) 0.0537(12) 0.0276(9) -0.0117(8) -0.0037(7)
C89 0.0485(11) 0.0389(9) 0.0286(8) 0.0193(7) 0.0034(8) 0.0201(8)
C90 0.0254(8) 0.0262(8) 0.0311(8) 0.0027(6) -0.0005(7) 0.0047(6)
C91 0.0300(8) 0.0271(7) 0.0240(7) 0.0104(6) -0.0026(6) 0.0008(6)
C92 0.0313(8) 0.0222(7) 0.0356(9) 0.0101(6) 0.0176(7) 0.0010(6)
C93 0.0504(11) 0.0319(8) 0.0223(8) 0.0140(7) -0.0027(7) -0.0047(7)
C94 0.0407(10) 0.0249(8) 0.0695(14) 0.0295(9) -0.0130(10) -0.0034(7)
C95 0.0423(10) 0.0292(8) 0.0367(9) 0.0171(7) 0.0056(8) -0.0049(7)
C96 0.0483(10) 0.0241(7) 0.0276(8) 0.0117(6) 0.0245(7) 0.0161(7)
C97 0.0399(10) 0.0607(12) 0.0531(12) 0.0351(10) 0.0275(9) 0.0351(9)
C98 0.0360(10) 0.0690(13) 0.0469(11) 0.0343(10) 0.0184(9) 0.0368(10)
C99 0.0317(9) 0.0359(9) 0.0397(10) 0.0182(8) -0.0073(8) 0.0034(7)
C100 0.0240(8) 0.0262(8) 0.0527(11) 0.0047(8) 0.0177(8) -0.0022(6)
C101 0.0450(11) 0.0239(8) 0.0516(12) -0.0046(8) 0.0283(9) 0.0022(7)
C102 0.0318(9) 0.0278(8) 0.0327(9) 0.0116(7) -0.0085(7) -0.0064(6)
C103 0.0203(8) 0.0870(15) 0.0396(10) 0.0435(10) 0.0153(7) 0.0225(9)
C104 0.0287(8) 0.0367(9) 0.0321(9) 0.0134(7) -0.0073(7) -0.0045(7)
C105 0.0484(11) 0.0251(8) 0.0236(8) 0.0027(6) 0.0019(7) 0.0032(7)
C106 0.0656(14) 0.0392(10) 0.0279(9) 0.0111(8) -0.0106(9) -0.0132(9)
C107 0.0530(12) 0.0431(11) 0.0473(11) 0.0086(9) 0.0306(10) -0.0157(9)
C108 0.0444(11) 0.0313(9) 0.0462(11) 0.0100(8) -0.0029(9) -0.0075(8)
C109 0.0384(10) 0.0745(14) 0.0207(8) 0.0104(9) 0.0071(8) 0.0020(10)
C110 0.0550(12) 0.0433(10) 0.0179(8) 0.0089(7) -0.0003(8) -0.0053(9)
C112 0.0760(15) 0.0325(9) 0.0329(10) 0.0210(8) -0.0246(10) -0.0160(9)
C113 0.0284(9) 0.0525(11) 0.0361(10) 0.0075(9) 0.0072(8) -0.0111(8)
C114 0.0679(16) 0.0717(16) 0.0323(11) 0.0017(11) 0.0018(11) -0.0163(13)
C115 0.0737(16) 0.0409(11) 0.0395(12) -0.0069(9) -0.0083(11) -0.0019(11)
C116 0.0483(13) 0.0700(16) 0.0617(15) 0.0086(13) 0.0148(12) -0.0251(12)
C118 0.0360(11) 0.0427(12) 0.110(2) 0.0215(13) 0.0056(13) -0.0103(9)
C200 0.0625(17) 0.0365(12) 0.0308(12) 0.0182(10) -0.0186(11) -0.0150(11)
C201 0.0366(12) 0.0154(8) 0.0392(12) 0.0018(8) 0.0063(10) -0.0007(8)
C202 0.0208(11) 0.0395(14) 0.0385(13) 0.0052(12) 0.0028(9) -0.0062(10)
C300 0.0419(9) 0.0181(6) 0.0311(8) 0.0103(6) 0.0112(7) 0.0034(6)
C301 0.031(5) 0.031(5) 0.032(4) 0.017(4) -0.005(4) -0.014(4)
C302 0.0419(9) 0.0181(6) 0.0311(8) 0.0103(6) 0.0112(7) 0.0034(6)
Li5 0.0225(12) 0.0219(11) 0.0177(11) 0.0082(9) 0.0019(9) 0.0025(9)
C119 0.0325(16) 0.0391(16) 0.0515(18) 0.0183(14) -0.0089(13) -0.0096(13)
C500 0.0504(11) 0.0319(8) 0.0223(8) 0.0140(7) -0.0027(7) -0.0047(7)

loop_
_atom_type_symbol
_atom_type_description
_atom_type_scat_dispersion_real
_atom_type_scat_dispersion_imag
_atom_type_scat_source
C C 0.0033 0.0016 'International Tables Vol C Tables 4.2.6.8 and 6.1.1.4'
Ge Ge 0.1547 1.8001 'International Tables Vol C Tables 4.2.6.8 and 6.1.1.4'
Li Li -0.0003 0.0001 'International Tables Vol C Tables 4.2.6.8 and 6.1.1.4'
O O 0.0106 0.0060 'International Tables Vol C Tables 4.2.6.8 and 6.1.1.4'
Si Si 0.0817 0.0704 'International Tables Vol C Tables 4.2.6.8 and 6.1.1.4'
H H 0.0000 0.0000 'International Tables Vol C Tables 4.2.6.8 and 6.1.1.4'

loop_
_geom_angle_atom_site_label_1
_geom_angle_atom_site_label_2
_geom_angle_atom_site_label_3
_geom_angle
_geom_angle_site_symmetry_1
_geom_angle_site_symmetry_3
_geom_angle_publ_flag
C10 Ge1 Li1 143.36(7) . . ?
C10 Ge1 Li4 124.72(6) . . ?
Li1 Ge1 Li4 85.21(8) . . ?
C10 Ge1 H404 98.6(7) . . ?
Li1 Ge1 H404 89.1(7) . . ?
Li4 Ge1 H404 44.4(7) . . ?
C10 Ge1 H405 101.3(7) . . ?
Li1 Ge1 H405 114.7(7) . . ?
Li4 Ge1 H405 52.3(7) . . ?
H404 Ge1 H405 89.3(10) . . ?
O3 Li4 Ge3 118.03(12) . . ?
O3 Li4 Ge1 138.41(12) . . ?
Ge3 Li4 Ge1 101.08(9) . . ?
O3 Li4 H404 114.3(6) . . ?
Ge3 Li4 H404 107.3(6) . . ?
Ge1 Li4 H404 34.1(5) . . ?
O3 Li4 H405 124.6(5) . . ?
Ge3 Li4 H405 113.8(5) . . ?
Ge1 Li4 H405 35.7(5) . . ?
H404 Li4 H405 65.0(7) . . ?
O6 Li1 O4 107.05(13) . . ?
O6 Li1 Ge1 121.93(12) . . ?
O4 Li1 Ge1 111.75(11) . . ?
O6 Li1 Ge3 125.75(11) . . ?
O4 Li1 Ge3 94.55(10) . . ?
Ge1 Li1 Ge3 92.49(7) . . ?
O6 Li1 H407 100.5(7) . . ?
O4 Li1 H407 93.3(7) . . ?
Ge1 Li1 H407 118.1(7) . . ?
Ge3 Li1 H407 27.5(7) . . ?
C7 Ge2 Li2 132.16(7) . . ?
C7 Ge2 Li5 127.97(6) . . ?
Li2 Ge2 Li5 79.00(7) . . ?
C7 Ge2 H400 101.1(7) . . ?
Li2 Ge2 H400 104.6(7) . . ?
Li5 Ge2 H400 109.6(7) . . ?
C7 Ge2 H401 99.1(7) . . ?
Li2 Ge2 H401 116.1(7) . . ?
Li5 Ge2 H401 37.2(7) . . ?
H400 Ge2 H401 98.0(10) . . ?
O5 Li2 Ge2 117.16(11) . . ?
O5 Li2 Ge4 136.78(12) . . ?
Ge2 Li2 Ge4 102.35(9) . . ?
O5 Li2 H402 107.5(5) . . ?
Ge2 Li2 H402 113.1(5) . . ?
Ge4 Li2 H402 35.9(5) . . ?
O5 Li2 H403 124.8(5) . . ?
Ge2 Li2 H403 115.1(5) . . ?
Ge4 Li2 H403 36.8(5) . . ?
H402 Li2 H403 65.6(7) . . ?
C15 Ge3 Li4 127.77(7) . . ?
C15 Ge3 Li1 128.54(6) . . ?
Li4 Ge3 Li1 79.50(7) . . ?
C15 Ge3 H406 103.5(9) . . ?
Li4 Ge3 H406 107.6(9) . . ?
Li1 Ge3 H406 107.5(9) . . ?
C15 Ge3 H407 96.3(9) . . ?
Li4 Ge3 H407 117.2(9) . . ?
Li1 Ge3 H407 38.4(9) . . ?
H406 Ge3 H407 100.9(13) . . ?
C9 Ge4 Li2 131.29(6) . . ?
C9 Ge4 Li5 139.95(6) . . ?
Li2 Ge4 Li5 86.69(8) . . ?
C9 Ge4 H402 98.9(7) . . ?
Li2 Ge4 H402 50.4(7) . . ?
Li5 Ge4 H402 98.0(7) . . ?
C9 Ge4 H403 102.1(7) . . ?
Li2 Ge4 H403 51.0(7) . . ?
Li5 Ge4 H403 114.0(7) . . ?
H402 Ge4 H403 90.0(10) . . ?
C41 Si1 C45 107.93(7) . . ?
C41 Si1 C27 108.57(7) . . ?
C45 Si1 C27 107.49(7) . . ?
C41 Si1 C13 108.70(6) . . ?
C45 Si1 C13 109.18(6) . . ?
C27 Si1 C13 114.77(6) . . ?
C52 Si2 C51 107.66(7) . . ?
C52 Si2 C46 109.58(7) . . ?
C51 Si2 C46 108.49(7) . . ?
C52 Si2 C35 108.50(6) . . ?
C51 Si2 C35 114.32(6) . . ?
C46 Si2 C35 108.24(6) . . ?
C42 Si3 C73 107.96(7) . . ?
C42 Si3 C59 108.88(7) . . ?
C73 Si3 C59 108.45(8) . . ?
C42 Si3 C37 108.69(6) . . ?
C73 Si3 C37 109.07(7) . . ?
C59 Si3 C37 113.64(7) . . ?
C86 Si4 C44 108.48(8) . . ?
C86 Si4 C62 108.59(8) . . ?
C44 Si4 C62 109.23(7) . . ?
C86 Si4 C35 107.36(6) . . ?
C44 Si4 C35 109.21(6) . . ?
C62 Si4 C35 113.84(6) . . ?
C72 Si5 C83 106.86(10) . . ?
C72 Si5 C50 107.44(8) . . ?
C83 Si5 C50 108.56(8) . . ?
C72 Si5 C29 112.35(7) . . ?
C83 Si5 C29 107.54(7) . . ?
C50 Si5 C29 113.82(6) . . ?
C74 Si6 C82 107.82(8) . . ?
C74 Si6 C53 108.76(8) . . ?
C82 Si6 C53 107.76(8) . . ?
C74 Si6 C13 109.10(6) . . ?
C82 Si6 C13 109.35(7) . . ?
C53 Si6 C13 113.88(6) . . ?
C57 Si7 C30 109.48(8) . . ?
C57 Si7 C43 108.60(7) . . ?
C30 Si7 C43 105.91(7) . . ?
C57 Si7 C37 107.30(6) . . ?
C30 Si7 C37 110.61(7) . . ?
C43 Si7 C37 114.87(6) . . ?
C104 Si8 C85 108.82(8) . . ?
C104 Si8 C89 108.08(9) . . ?
C85 Si8 C89 108.47(8) . . ?
C104 Si8 C25 108.20(7) . . ?
C85 Si8 C25 114.35(7) . . ?
C89 Si8 C25 108.75(7) . . ?
C67 Si9 C100 107.70(8) . . ?
C67 Si9 C64 110.11(7) . . ?
C100 Si9 C64 107.45(8) . . ?
C67 Si9 C25 106.91(6) . . ?
C100 Si9 C25 115.19(7) . . ?
C64 Si9 C25 109.42(7) . . ?
C80 Si10 C38 108.16(8) . . ?
C80 Si10 C61 108.96(8) . . ?
C38 Si10 C61 107.66(7) . . ?
C80 Si10 C49 107.57(7) . . ?
C38 Si10 C49 114.69(6) . . ?
C61 Si10 C49 109.68(7) . . ?
C99 Si11 C92 107.66(8) . . ?
C99 Si11 C54 107.81(8) . . ?
C92 Si11 C54 108.87(7) . . ?
C99 Si11 C49 107.58(7) . . ?
C92 Si11 C49 109.65(7) . . ?
C54 Si11 C49 115.01(6) . . ?
C107 Si12 C69 107.64(10) . . ?
C107 Si12 C94 107.14(10) . . ?
C69 Si12 C94 109.75(8) . . ?
C107 Si12 C32 115.07(7) . . ?
C69 Si12 C32 108.04(7) . . ?
C94 Si12 C32 109.12(7) . . ?
C102 Si13 C84 107.65(9) . . ?
C102 Si13 C78 107.32(8) . . ?
C84 Si13 C78 109.70(8) . . ?
C102 Si13 C32 108.99(7) . . ?
C84 Si13 C32 114.69(7) . . ?
C78 Si13 C32 108.26(7) . . ?
C88 Si14 C98 109.73(10) . . ?
C88 Si14 C71 107.04(9) . . ?
C98 Si14 C71 108.15(8) . . ?
C88 Si14 C40 108.13(7) . . ?
C98 Si14 C40 113.68(8) . . ?
C71 Si14 C40 109.91(7) . . ?
C81 Si15 C76 107.18(7) . . ?
C81 Si15 C90 107.69(8) . . ?
C76 Si15 C90 107.44(8) . . ?
C81 Si15 C40 111.10(7) . . ?
C76 Si15 C40 114.40(7) . . ?
C90 Si15 C40 108.78(6) . . ?
C200 Si16 C202 110.69(13) . . ?
C300 Si16 C301 112.3(4) . . ?
C300 Si16 C29 113.9(3) . . ?
C200 Si16 C29 107.76(9) . . ?
C202 Si16 C29 114.63(9) . . ?
C301 Si16 C29 117.6(3) . . ?
C200 Si16 C201 108.00(11) . . ?
C202 Si16 C201 105.97(12) . . ?
C29 Si16 C201 109.61(8) . . ?
C300 Si16 C302 103.1(3) . . ?
C301 Si16 C302 101.5(4) . . ?
C29 Si16 C302 106.2(2) . . ?
C65 O1 C91 108.82(11) . . ?
C65 O1 Li5 119.45(11) . . ?
C91 O1 Li5 123.69(11) . . ?
C58 O2 C75 106.92(11) . . ?
C58 O2 Li5 129.56(12) . . ?
C75 O2 Li5 123.49(11) . . ?
C93 O3 C95 109.35(12) . . ?
C93 O3 Li4 126.97(12) . . ?
C95 O3 Li4 122.96(13) . . ?
C112 O4 C55 108.78(12) . . ?
C112 O4 Li1 114.75(12) . . ?
C55 O4 Li1 126.35(12) . . ?
C113 O5 C109 109.24(13) . . ?
C113 O5 Li2 125.48(12) . . ?
C109 O5 Li2 124.57(13) . . ?
C116 O6 C110 106.88(15) . . ?
C116 O6 Li1 124.61(14) . . ?
C110 O6 Li1 128.46(13) . . ?
C4 C1 C6 116.93(11) . . ?
C4 C1 C33 123.37(11) . . ?
C6 C1 C33 119.68(11) . . ?
C11 C2 C3 122.30(11) . . ?
C11 C2 H2 118.8 . . ?
C3 C2 H2 118.8 . . ?
C2 C3 C9 120.34(11) . . ?
C2 C3 C13 117.19(10) . . ?
C9 C3 C13 122.45(10) . . ?
C1 C4 C5 122.46(11) . . ?
C1 C4 H4 118.8 . . ?
C5 C4 H4 118.8 . . ?
C4 C5 C7 120.58(11) . . ?
C4 C5 C35 116.97(11) . . ?
C7 C5 C35 122.44(10) . . ?
C1 C6 C18 122.43(11) . . ?
C1 C6 H6 118.8 . . ?
C18 C6 H6 118.8 . . ?
C5 C7 C18 117.11(10) . . ?
C5 C7 Ge2 119.88(9) . . ?
C18 C7 Ge2 122.99(9) . . ?
C24 C8 C9 120.11(11) . . ?
C24 C8 C37 116.71(11) . . ?
C9 C8 C37 122.97(10) . . ?
C8 C9 C3 117.39(10) . . ?
C8 C9 Ge4 122.92(8) . . ?
C3 C9 Ge4 119.26(9) . . ?
C23 C10 C28 117.50(11) . . ?
C23 C10 Ge1 122.10(8) . . ?
C28 C10 Ge1 119.97(9) . . ?
C2 C11 C24 117.00(11) . . ?
C2 C11 C17 122.91(10) . . ?
C24 C11 C17 120.09(11) . . ?
C14 C12 C26 116.86(11) . . ?
C14 C12 C34 123.21(11) . . ?
C26 C12 C34 119.93(11) . . ?
C3 C13 Si1 111.46(8) . . ?
C3 C13 Si6 111.82(9) . . ?
Si1 C13 Si6 118.34(6) . . ?
C3 C13 H13 104.6 . . ?
Si1 C13 H13 104.6 . . ?
Si6 C13 H13 104.6 . . ?
C12 C14 C21 122.55(11) . . ?
C12 C14 H14 118.7 . . ?
C21 C14 H14 118.7 . . ?
C21 C15 C20 117.24(10) . . ?
C21 C15 Ge3 124.61(9) . . ?
C20 C15 Ge3 118.14(8) . . ?
C19 C16 C22 116.84(11) . . ?
C19 C16 C63 122.80(11) . . ?
C22 C16 C63 120.21(11) . . ?
C31 C17 C11 112.03(10) . . ?
C31 C17 C66 108.52(11) . . ?
C11 C17 C66 109.45(11) . . ?
C31 C17 C48 107.95(11) . . ?
C11 C17 C48 109.85(10) . . ?
C66 C17 C48 108.98(12) . . ?
C6 C18 C7 120.46(11) . . ?
C6 C18 C32 117.10(11) . . ?
C7 C18 C32 122.40(10) . . ?
C16 C19 C23 122.61(11) . . ?
C16 C19 H19 118.7 . . ?
C23 C19 H19 118.7 . . ?
C26 C20 C15 120.49(11) . . ?
C26 C20 C49 116.84(11) . . ?
C15 C20 C49 122.66(10) . . ?
C14 C21 C15 120.27(11) . . ?
C14 C21 C25 116.60(11) . . ?
C15 C21 C25 123.12(10) . . ?
C16 C22 C28 122.71(11) . . ?
C16 C22 H22 118.6 . . ?
C28 C22 H22 118.6 . . ?
C19 C23 C10 120.18(11) . . ?
C19 C23 C29 116.49(11) . . ?
C10 C23 C29 123.31(10) . . ?
C11 C24 C8 122.79(11) . . ?
C11 C24 H24 118.6 . . ?
C8 C24 H24 118.6 . . ?
C21 C25 Si8 112.80(9) . . ?
C21 C25 Si9 111.66(9) . . ?
Si8 C25 Si9 120.26(7) . . ?
C21 C25 H25 103.2 . . ?
Si8 C25 H25 103.2 . . ?
Si9 C25 H25 103.2 . . ?
C12 C26 C20 122.58(12) . . ?
C12 C26 H26 118.7 . . ?
C20 C26 H26 118.7 . . ?
Si1 C27 H27A 109.5 . . ?
Si1 C27 H27B 109.5 . . ?
H27A C27 H27B 109.5 . . ?
Si1 C27 H27C 109.5 . . ?
H27A C27 H27C 109.5 . . ?
H27B C27 H27C 109.5 . . ?
C22 C28 C10 120.07(11) . . ?
C22 C28 C40 116.64(10) . . ?
C10 C28 C40 123.10(11) . . ?
C23 C29 Si16 111.11(9) . . ?
C23 C29 Si5 111.23(8) . . ?
Si16 C29 Si5 118.61(7) . . ?
C23 C29 H29 104.8 . . ?
Si16 C29 H29 104.8 . . ?
Si5 C29 H29 104.8 . . ?
Si7 C30 H30A 109.5 . . ?
Si7 C30 H30B 109.5 . . ?
H30A C30 H30B 109.5 . . ?
Si7 C30 H30C 109.5 . . ?
H30A C30 H30C 109.5 . . ?
H30B C30 H30C 109.5 . . ?
C17 C31 H31A 109.5 . . ?
C17 C31 H31B 109.5 . . ?
H31A C31 H31B 109.5 . . ?
C17 C31 H31C 109.5 . . ?
H31A C31 H31C 109.5 . . ?
H31B C31 H31C 109.5 . . ?
C18 C32 Si13 109.96(8) . . ?
C18 C32 Si12 111.83(9) . . ?
Si13 C32 Si12 121.37(7) . . ?
C18 C32 H32 103.9 . . ?
Si13 C32 H32 103.9 . . ?
Si12 C32 H32 103.9 . . ?
C47 C33 C68 108.09(12) . . ?
C47 C33 C1 112.26(11) . . ?
C68 C33 C1 109.62(11) . . ?
C47 C33 C70 108.31(12) . . ?
C68 C33 C70 109.34(14) . . ?
C1 C33 C70 109.18(12) . . ?
C56 C34 C101 109.58(14) . . ?
C56 C34 C12 112.62(11) . . ?
C101 C34 C12 109.54(12) . . ?
C56 C34 C97 107.93(13) . . ?
C101 C34 C97 108.09(15) . . ?
C12 C34 C97 108.96(12) . . ?
C5 C35 Si2 113.58(8) . . ?
C5 C35 Si4 110.39(9) . . ?
Si2 C35 Si4 119.50(6) . . ?
C5 C35 H35 103.8 . . ?
Si2 C35 H35 103.8 . . ?
Si4 C35 H35 103.8 . . ?
C63 C36 H36A 109.5 . . ?
C63 C36 H36B 109.5 . . ?
H36A C36 H36B 109.5 . . ?
C63 C36 H36C 109.5 . . ?
H36A C36 H36C 109.5 . . ?
H36B C36 H36C 109.5 . . ?
C8 C37 Si3 109.34(8) . . ?
C8 C37 Si7 113.15(9) . . ?
Si3 C37 Si7 118.79(6) . . ?
C8 C37 H37 104.7 . . ?
Si3 C37 H37 104.7 . . ?
Si7 C37 H37 104.7 . . ?
Si10 C38 H38A 109.5 . . ?
Si10 C38 H38B 109.5 . . ?
H38A C38 H38B 109.5 . . ?
Si10 C38 H38C 109.5 . . ?
H38A C38 H38C 109.5 . . ?
H38B C38 H38C 109.5 . . ?
C60 C39 C91 103.38(12) . . ?
C60 C39 H39A 111.1 . . ?
C91 C39 H39A 111.1 . . ?
C60 C39 H39B 111.1 . . ?
C91 C39 H39B 111.1 . . ?
H39A C39 H39B 109.1 . . ?
C28 C40 Si15 112.78(9) . . ?
C28 C40 Si14 108.92(9) . . ?
Si15 C40 Si14 119.96(6) . . ?
C28 C40 H40 104.5 . . ?
Si15 C40 H40 104.5 . . ?
Si14 C40 H40 104.5 . . ?
Si1 C41 H41A 109.5 . . ?
Si1 C41 H41B 109.5 . . ?
H41A C41 H41B 109.5 . . ?
Si1 C41 H41C 109.5 . . ?
H41A C41 H41C 109.5 . . ?
H41B C41 H41C 109.5 . . ?
Si3 C42 H42A 109.5 . . ?
Si3 C42 H42B 109.5 . . ?
H42A C42 H42B 109.5 . . ?
Si3 C42 H42C 109.5 . . ?
H42A C42 H42C 109.5 . . ?
H42B C42 H42C 109.5 . . ?
Si7 C43 H43A 109.5 . . ?
Si7 C43 H43B 109.5 . . ?
H43A C43 H43B 109.5 . . ?
Si7 C43 H43C 109.5 . . ?
H43A C43 H43C 109.5 . . ?
H43B C43 H43C 109.5 . . ?
Si4 C44 H44A 109.5 . . ?
Si4 C44 H44B 109.5 . . ?
H44A C44 H44B 109.5 . . ?
Si4 C44 H44C 109.5 . . ?
H44A C44 H44C 109.5 . . ?
H44B C44 H44C 109.5 . . ?
Si1 C45 H45A 109.5 . . ?
Si1 C45 H45B 109.5 . . ?
H45A C45 H45B 109.5 . . ?
Si1 C45 H45C 109.5 . . ?
H45A C45 H45C 109.5 . . ?
H45B C45 H45C 109.5 . . ?
Si2 C46 H46A 109.5 . . ?
Si2 C46 H46B 109.5 . . ?
H46A C46 H46B 109.5 . . ?
Si2 C46 H46C 109.5 . . ?
H46A C46 H46C 109.5 . . ?
H46B C46 H46C 109.5 . . ?
C33 C47 H47A 109.5 . . ?
C33 C47 H47B 109.5 . . ?
H47A C47 H47B 109.5 . . ?
C33 C47 H47C 109.5 . . ?
H47A C47 H47C 109.5 . . ?
H47B C47 H47C 109.5 . . ?
C17 C48 H48A 109.5 . . ?
C17 C48 H48B 109.5 . . ?
H48A C48 H48B 109.5 . . ?
C17 C48 H48C 109.5 . . ?
H48A C48 H48C 109.5 . . ?
H48B C48 H48C 109.5 . . ?
C20 C49 Si10 110.29(9) . . ?
C20 C49 Si11 111.87(9) . . ?
Si10 C49 Si11 122.60(7) . . ?
C20 C49 H49 103.2 . . ?
Si10 C49 H49 103.2 . . ?
Si11 C49 H49 103.2 . . ?
Si5 C50 H50A 109.5 . . ?
Si5 C50 H50B 109.5 . . ?
H50A C50 H50B 109.5 . . ?
Si5 C50 H50C 109.5 . . ?
H50A C50 H50C 109.5 . . ?
H50B C50 H50C 109.5 . . ?
Si2 C51 H51A 109.5 . . ?
Si2 C51 H51B 109.5 . . ?
H51A C51 H51B 109.5 . . ?
Si2 C51 H51C 109.5 . . ?
H51A C51 H51C 109.5 . . ?
H51B C51 H51C 109.5 . . ?
Si2 C52 H52A 109.5 . . ?
Si2 C52 H52B 109.5 . . ?
H52A C52 H52B 109.5 . . ?
Si2 C52 H52C 109.5 . . ?
H52A C52 H52C 109.5 . . ?
H52B C52 H52C 109.5 . . ?
Si6 C53 H53A 109.5 . . ?
Si6 C53 H53B 109.5 . . ?
H53A C53 H53B 109.5 . . ?
Si6 C53 H53C 109.5 . . ?
H53A C53 H53C 109.5 . . ?
H53B C53 H53C 109.5 . . ?
Si11 C54 H54A 109.5 . . ?
Si11 C54 H54B 109.5 . . ?
H54A C54 H54B 109.5 . . ?
Si11 C54 H54C 109.5 . . ?
H54A C54 H54C 109.5 . . ?
H54B C54 H54C 109.5 . . ?
O4 C55 C87 105.62(12) . . ?
O4 C55 H55A 110.6 . . ?
C87 C55 H55A 110.6 . . ?
O4 C55 H55B 110.6 . . ?
C87 C55 H55B 110.6 . . ?
H55A C55 H55B 108.7 . . ?
C34 C56 H56A 109.5 . . ?
C34 C56 H56B 109.5 . . ?
H56A C56 H56B 109.5 . . ?
C34 C56 H56C 109.5 . . ?
H56A C56 H56C 109.5 . . ?
H56B C56 H56C 109.5 . . ?
Si7 C57 H57A 109.5 . . ?
Si7 C57 H57B 109.5 . . ?
H57A C57 H57B 109.5 . . ?
Si7 C57 H57C 109.5 . . ?
H57A C57 H57C 109.5 . . ?
H57B C57 H57C 109.5 . . ?
O2 C58 C105 104.53(12) . . ?
O2 C58 H58A 110.8 . . ?
C105 C58 H58A 110.8 . . ?
O2 C58 H58B 110.8 . . ?
C105 C58 H58B 110.8 . . ?
H58A C58 H58B 108.9 . . ?
Si3 C59 H59A 109.5 . . ?
Si3 C59 H59B 109.5 . . ?
H59A C59 H59B 109.5 . . ?
Si3 C59 H59C 109.5 . . ?
H59A C59 H59C 109.5 . . ?
H59B C59 H59C 109.5 . . ?
C65 C60 C39 102.11(12) . . ?
C65 C60 H60A 111.3 . . ?
C39 C60 H60A 111.3 . . ?
C65 C60 H60B 111.3 . . ?
C39 C60 H60B 111.3 . . ?
H60A C60 H60B 109.2 . . ?
Si10 C61 H61A 109.5 . . ?
Si10 C61 H61B 109.5 . . ?
H61A C61 H61B 109.5 . . ?
Si10 C61 H61C 109.5 . . ?
H61A C61 H61C 109.5 . . ?
H61B C61 H61C 109.5 . . ?
Si4 C62 H62A 109.5 . . ?
Si4 C62 H62B 109.5 . . ?
H62A C62 H62B 109.5 . . ?
Si4 C62 H62C 109.5 . . ?
H62A C62 H62C 109.5 . . ?
H62B C62 H62C 109.5 . . ?
C16 C63 C36 112.04(10) . . ?
C16 C63 C96 110.77(12) . . ?
C36 C63 C96 107.74(12) . . ?
C16 C63 C103 108.03(11) . . ?
C36 C63 C103 108.67(13) . . ?
C96 C63 C103 109.55(13) . . ?
Si9 C64 H64A 109.5 . . ?
Si9 C64 H64B 109.5 . . ?
H64A C64 H64B 109.5 . . ?
Si9 C64 H64C 109.5 . . ?
H64A C64 H64C 109.5 . . ?
H64B C64 H64C 109.5 . . ?
O1 C65 C60 104.85(12) . . ?
O1 C65 H65A 110.8 . . ?
C60 C65 H65A 110.8 . . ?
O1 C65 H65B 110.8 . . ?
C60 C65 H65B 110.8 . . ?
H65A C65 H65B 108.9 . . ?
C17 C66 H66A 109.5 . . ?
C17 C66 H66B 109.5 . . ?
H66A C66 H66B 109.5 . . ?
C17 C66 H66C 109.5 . . ?
H66A C66 H66C 109.5 . . ?
H66B C66 H66C 109.5 . . ?
Si9 C67 H67A 109.5 . . ?
Si9 C67 H67B 109.5 . . ?
H67A C67 H67B 109.5 . . ?
Si9 C67 H67C 109.5 . . ?
H67A C67 H67C 109.5 . . ?
H67B C67 H67C 109.5 . . ?
C33 C68 H68A 109.5 . . ?
C33 C68 H68B 109.5 . . ?
H68A C68 H68B 109.5 . . ?
C33 C68 H68C 109.5 . . ?
H68A C68 H68C 109.5 . . ?
H68B C68 H68C 109.5 . . ?
Si12 C69 H69A 109.5 . . ?
Si12 C69 H69B 109.5 . . ?
H69A C69 H69B 109.5 . . ?
Si12 C69 H69C 109.5 . . ?
H69A C69 H69C 109.5 . . ?
H69B C69 H69C 109.5 . . ?
C33 C70 H70A 109.5 . . ?
C33 C70 H70B 109.5 . . ?
H70A C70 H70B 109.5 . . ?
C33 C70 H70C 109.5 . . ?
H70A C70 H70C 109.5 . . ?
H70B C70 H70C 109.5 . . ?
Si14 C71 H71A 109.5 . . ?
Si14 C71 H71B 109.5 . . ?
H71A C71 H71B 109.5 . . ?
Si14 C71 H71C 109.5 . . ?
H71A C71 H71C 109.5 . . ?
H71B C71 H71C 109.5 . . ?
Si5 C72 H72A 109.5 . . ?
Si5 C72 H72B 109.5 . . ?
H72A C72 H72B 109.5 . . ?
Si5 C72 H72C 109.5 . . ?
H72A C72 H72C 109.5 . . ?
H72B C72 H72C 109.5 . . ?
Si3 C73 H73A 109.5 . . ?
Si3 C73 H73B 109.5 . . ?
H73A C73 H73B 109.5 . . ?
Si3 C73 H73C 109.5 . . ?
H73A C73 H73C 109.5 . . ?
H73B C73 H73C 109.5 . . ?
Si6 C74 H74A 109.5 . . ?
Si6 C74 H74B 109.5 . . ?
H74A C74 H74B 109.5 . . ?
Si6 C74 H74C 109.5 . . ?
H74A C74 H74C 109.5 . . ?
H74B C74 H74C 109.5 . . ?
O2 C75 C79 106.28(12) . . ?
O2 C75 H75A 110.5 . . ?
C79 C75 H75A 110.5 . . ?
O2 C75 H75B 110.5 . . ?
C79 C75 H75B 110.5 . . ?
H75A C75 H75B 108.7 . . ?
Si15 C76 H76A 109.5 . . ?
Si15 C76 H76B 109.5 . . ?
H76A C76 H76B 109.5 . . ?
Si15 C76 H76C 109.5 . . ?
H76A C76 H76C 109.5 . . ?
H76B C76 H76C 109.5 . . ?
C112 C77 C87 101.69(14) . . ?
C112 C77 H77A 111.4 . . ?
C87 C77 H77A 111.4 . . ?
C112 C77 H77B 111.4 . . ?
C87 C77 H77B 111.4 . . ?
H77A C77 H77B 109.3 . . ?
Si13 C78 H78A 109.5 . . ?
Si13 C78 H78B 109.5 . . ?
H78A C78 H78B 109.5 . . ?
Si13 C78 H78C 109.5 . . ?
H78A C78 H78C 109.5 . . ?
H78B C78 H78C 109.5 . . ?
C105 C79 C75 104.65(12) . . ?
C105 C79 H79A 110.8 . . ?
C75 C79 H79A 110.8 . . ?
C105 C79 H79B 110.8 . . ?
C75 C79 H79B 110.8 . . ?
H79A C79 H79B 108.9 . . ?
Si10 C80 H80A 109.5 . . ?
Si10 C80 H80B 109.5 . . ?
H80A C80 H80B 109.5 . . ?
Si10 C80 H80C 109.5 . . ?
H80A C80 H80C 109.5 . . ?
H80B C80 H80C 109.5 . . ?
Si15 C81 H81A 109.5 . . ?
Si15 C81 H81B 109.5 . . ?
H81A C81 H81B 109.5 . . ?
Si15 C81 H81C 109.5 . . ?
H81A C81 H81C 109.5 . . ?
H81B C81 H81C 109.5 . . ?
Si6 C82 H82A 109.5 . . ?
Si6 C82 H82B 109.5 . . ?
H82A C82 H82B 109.5 . . ?
Si6 C82 H82C 109.5 . . ?
H82A C82 H82C 109.5 . . ?
H82B C82 H82C 109.5 . . ?
Si5 C83 H83A 109.5 . . ?
Si5 C83 H83B 109.5 . . ?
H83A C83 H83B 109.5 . . ?
Si5 C83 H83C 109.5 . . ?
H83A C83 H83C 109.5 . . ?
H83B C83 H83C 109.5 . . ?
Si13 C84 H84A 109.5 . . ?
Si13 C84 H84B 109.5 . . ?
H84A C84 H84B 109.5 . . ?
Si13 C84 H84C 109.5 . . ?
H84A C84 H84C 109.5 . . ?
H84B C84 H84C 109.5 . . ?
Si8 C85 H85A 109.5 . . ?
Si8 C85 H85B 109.5 . . ?
H85A C85 H85B 109.5 . . ?
Si8 C85 H85C 109.5 . . ?
H85A C85 H85C 109.5 . . ?
H85B C85 H85C 109.5 . . ?
Si4 C86 H86A 109.5 . . ?
Si4 C86 H86B 109.5 . . ?
H86A C86 H86B 109.5 . . ?
Si4 C86 H86C 109.5 . . ?
H86A C86 H86C 109.5 . . ?
H86B C86 H86C 109.5 . . ?
C77 C87 C55 102.59(13) . . ?
C77 C87 H87A 111.2 . . ?
C55 C87 H87A 111.2 . . ?
C77 C87 H87B 111.2 . . ?
C55 C87 H87B 111.2 . . ?
H87A C87 H87B 109.2 . . ?
Si14 C88 H88A 109.5 . . ?
Si14 C88 H88B 109.5 . . ?
H88A C88 H88B 109.5 . . ?
Si14 C88 H88C 109.5 . . ?
H88A C88 H88C 109.5 . . ?
H88B C88 H88C 109.5 . . ?
Si8 C89 H89A 109.5 . . ?
Si8 C89 H89B 109.5 . . ?
H89A C89 H89B 109.5 . . ?
Si8 C89 H89C 109.5 . . ?
H89A C89 H89C 109.5 . . ?
H89B C89 H89C 109.5 . . ?
Si15 C90 H90A 109.5 . . ?
Si15 C90 H90B 109.5 . . ?
H90A C90 H90B 109.5 . . ?
Si15 C90 H90C 109.5 . . ?
H90A C90 H90C 109.5 . . ?
H90B C90 H90C 109.5 . . ?
O1 C91 C39 106.76(12) . . ?
O1 C91 H91A 110.4 . . ?
C39 C91 H91A 110.4 . . ?
O1 C91 H91B 110.4 . . ?
C39 C91 H91B 110.4 . . ?
H91A C91 H91B 108.6 . . ?
Si11 C92 H92A 109.5 . . ?
Si11 C92 H92B 109.5 . . ?
H92A C92 H92B 109.5 . . ?
Si11 C92 H92C 109.5 . . ?
H92A C92 H92C 109.5 . . ?
H92B C92 H92C 109.5 . . ?
O3 C93 C106 106.26(14) . . ?
O3 C93 H93A 110.5 . . ?
C106 C93 H93A 110.5 . . ?
O3 C93 H93B 110.5 . . ?
C106 C93 H93B 110.5 . . ?
H93A C93 H93B 108.7 . . ?
O3 C93 H93C 110.5 . . ?
C106 C93 H93C 110.5 . . ?
O3 C93 H93D 110.5 . . ?
C106 C93 H93D 110.5 . . ?
H93C C93 H93D 108.7 . . ?
Si12 C94 H94A 109.5 . . ?
Si12 C94 H94B 109.5 . . ?
H94A C94 H94B 109.5 . . ?
Si12 C94 H94C 109.5 . . ?
H94A C94 H94C 109.5 . . ?
H94B C94 H94C 109.5 . . ?
O3 C95 C500 107.0(3) . . ?
O3 C95 C119 106.08(16) . . ?
O3 C95 H95A 110.5 . . ?
C119 C95 H95A 110.5 . . ?
O3 C95 H95B 110.5 . . ?
C119 C95 H95B 110.5 . . ?
H95A C95 H95B 108.7 . . ?
O3 C95 H95C 110.3 . . ?
C500 C95 H95C 110.3 . . ?
O3 C95 H95D 110.3 . . ?
C500 C95 H95D 110.3 . . ?
H95C C95 H95D 108.6 . . ?
C63 C96 H96A 109.5 . . ?
C63 C96 H96B 109.5 . . ?
H96A C96 H96B 109.5 . . ?
C63 C96 H96C 109.5 . . ?
H96A C96 H96C 109.5 . . ?
H96B C96 H96C 109.5 . . ?
C34 C97 H97A 109.5 . . ?
C34 C97 H97B 109.5 . . ?
H97A C97 H97B 109.5 . . ?
C34 C97 H97C 109.5 . . ?
H97A C97 H97C 109.5 . . ?
H97B C97 H97C 109.5 . . ?
Si14 C98 H98A 109.5 . . ?
Si14 C98 H98B 109.5 . . ?
H98A C98 H98B 109.5 . . ?
Si14 C98 H98C 109.5 . . ?
H98A C98 H98C 109.5 . . ?
H98B C98 H98C 109.5 . . ?
Si11 C99 H99A 109.5 . . ?
Si11 C99 H99B 109.5 . . ?
H99A C99 H99B 109.5 . . ?
Si11 C99 H99C 109.5 . . ?
H99A C99 H99C 109.5 . . ?
H99B C99 H99C 109.5 . . ?
Si9 C100 H10A 109.5 . . ?
Si9 C100 H10B 109.5 . . ?
H10A C100 H10B 109.5 . . ?
Si9 C100 H10C 109.5 . . ?
H10A C100 H10C 109.5 . . ?
H10B C100 H10C 109.5 . . ?
C34 C101 H10D 109.5 . . ?
C34 C101 H10E 109.5 . . ?
H10D C101 H10E 109.5 . . ?
C34 C101 H10F 109.5 . . ?
H10D C101 H10F 109.5 . . ?
H10E C101 H10F 109.5 . . ?
Si13 C102 H10G 109.5 . . ?
Si13 C102 H10H 109.5 . . ?
H10G C102 H10H 109.5 . . ?
Si13 C102 H10I 109.5 . . ?
H10G C102 H10I 109.5 . . ?
H10H C102 H10I 109.5 . . ?
C63 C103 H10J 109.5 . . ?
C63 C103 H10K 109.5 . . ?
H10J C103 H10K 109.5 . . ?
C63 C103 H10L 109.5 . . ?
H10J C103 H10L 109.5 . . ?
H10K C103 H10L 109.5 . . ?
Si8 C104 H10M 109.5 . . ?
Si8 C104 H10N 109.5 . . ?
H10M C104 H10N 109.5 . . ?
Si8 C104 H10O 109.5 . . ?
H10M C104 H10O 109.5 . . ?
H10N C104 H10O 109.5 . . ?
C58 C105 C79 103.55(13) . . ?
C58 C105 H10P 111.0 . . ?
C79 C105 H10P 111.0 . . ?
C58 C105 H10Q 111.0 . . ?
C79 C105 H10Q 111.0 . . ?
H10P C105 H10Q 109.0 . . ?
C500 C106 C93 107.1(3) . . ?
C93 C106 C119 102.58(17) . . ?
C93 C106 H93R 111.3 . . ?
C119 C106 H93R 111.2 . . ?
C93 C106 H93S 111.3 . . ?
C119 C106 H93S 111.2 . . ?
H93R C106 H93S 109.2 . . ?
Si12 C107 H93V 109.5 . . ?
Si12 C107 H93K 109.5 . . ?
H93V C107 H93K 109.5 . . ?
Si12 C107 H93T 109.5 . . ?
H93V C107 H93T 109.5 . . ?
H93K C107 H93T 109.5 . . ?
C114 C108 C113 103.69(16) . . ?
C114 C108 H93X 111.0 . . ?
C113 C108 H93X 111.0 . . ?
C114 C108 H93Y 111.0 . . ?
C113 C108 H93Y 111.0 . . ?
H93X C108 H93Y 109.0 . . ?
O5 C109 C114 106.24(16) . . ?
O5 C109 H93W 110.5 . . ?
C114 C109 H93W 110.5 . . ?
O5 C109 H10X 110.5 . . ?
C114 C109 H10X 110.5 . . ?
H93W C109 H10X 108.7 . . ?
O6 C110 C115 107.44(16) . . ?
O6 C110 H11A 110.2 . . ?
C115 C110 H11A 110.2 . . ?
O6 C110 H11B 110.2 . . ?
C115 C110 H11B 110.2 . . ?
H11A C110 H11B 108.5 . . ?
O4 C112 C77 106.96(14) . . ?
O4 C112 H11C 110.3 . . ?
C77 C112 H11C 110.3 . . ?
O4 C112 H11D 110.3 . . ?
C77 C112 H11D 110.3 . . ?
H11C C112 H11D 108.6 . . ?
O5 C113 C108 106.83(15) . . ?
O5 C113 H11E 110.4 . . ?
C108 C113 H11E 110.4 . . ?
O5 C113 H11F 110.4 . . ?
C108 C113 H11F 110.4 . . ?
H11E C113 H11F 108.6 . . ?
C108 C114 C109 105.30(18) . . ?
C108 C114 H11G 110.7 . . ?
C109 C114 H11G 110.7 . . ?
C108 C114 H11H 110.7 . . ?
C109 C114 H11H 110.7 . . ?
H11G C114 H11H 108.8 . . ?
C118 C115 C110 105.59(17) . . ?
C118 C115 H11I 110.6 . . ?
C110 C115 H11I 110.6 . . ?
C118 C115 H11J 110.6 . . ?
C110 C115 H11J 110.6 . . ?
H11I C115 H11J 108.8 . . ?
O6 C116 C118 103.40(18) . . ?
O6 C116 H11K 111.1 . . ?
C118 C116 H11K 111.1 . . ?
O6 C116 H11L 111.1 . . ?
C118 C116 H11L 111.1 . . ?
H11K C116 H11L 109.0 . . ?
C115 C118 C116 103.51(19) . . ?
C115 C118 H11M 111.1 . . ?
C116 C118 H11M 111.1 . . ?
C115 C118 H11N 111.1 . . ?
C116 C118 H11N 111.1 . . ?
H11M C118 H11N 109.0 . . ?
Si16 C200 H20A 109.5 . . ?
Si16 C200 H20B 109.5 . . ?
H20A C200 H20B 109.5 . . ?
Si16 C200 H20C 109.5 . . ?
H20A C200 H20C 109.5 . . ?
H20B C200 H20C 109.5 . . ?
Si16 C201 H20D 109.5 . . ?
Si16 C201 H20E 109.5 . . ?
H20D C201 H20E 109.5 . . ?
Si16 C201 H20F 109.5 . . ?
H20D C201 H20F 109.5 . . ?
H20E C201 H20F 109.5 . . ?
Si16 C202 H20G 109.5 . . ?
Si16 C202 H20H 109.5 . . ?
H20G C202 H20H 109.5 . . ?
Si16 C202 H20I 109.5 . . ?
H20G C202 H20I 109.5 . . ?
H20H C202 H20I 109.5 . . ?
Si16 C300 H30T 109.5 . . ?
Si16 C300 H30U 109.5 . . ?
H30T C300 H30U 109.5 . . ?
Si16 C300 H30V 109.5 . . ?
H30T C300 H30V 109.5 . . ?
H30U C300 H30V 109.5 . . ?
Si16 C301 H30F 109.5 . . ?
Si16 C301 H30G 109.5 . . ?
H30F C301 H30G 109.5 . . ?
Si16 C301 H30H 109.5 . . ?
H30F C301 H30H 109.5 . . ?
H30G C301 H30H 109.5 . . ?
Si16 C302 H30I 109.5 . . ?
Si16 C302 H30J 109.5 . . ?
H30I C302 H30J 109.5 . . ?
Si16 C302 H30K 109.5 . . ?
H30I C302 H30K 109.5 . . ?
H30J C302 H30K 109.5 . . ?
O2 Li5 O1 112.95(13) . . ?
O2 Li5 Ge4 115.04(11) . . ?
O1 Li5 Ge4 110.92(10) . . ?
O2 Li5 Ge2 124.00(11) . . ?
O1 Li5 Ge2 100.64(10) . . ?
Ge4 Li5 Ge2 90.76(7) . . ?
O2 Li5 H401 105.4(5) . . ?
O1 Li5 H401 92.8(5) . . ?
Ge4 Li5 H401 117.7(6) . . ?
Ge2 Li5 H401 27.1(5) . . ?
C95 C119 C106 104.1(2) . . ?
C95 C119 H11O 110.9 . . ?
C106 C119 H11O 110.9 . . ?
C95 C119 H11P 110.9 . . ?
C106 C119 H11P 110.9 . . ?
H11O C119 H11P 109.0 . . ?
C95 C500 C106 104.9(4) . . ?
C95 C500 H50D 110.8 . . ?
C106 C500 H50D 110.8 . . ?
C95 C500 H50E 110.8 . . ?
C106 C500 H50E 110.8 . . ?
H50D C500 H50E 108.8 . . ?

loop_
_geom_bond_atom_site_label_1
_geom_bond_atom_site_label_2
_geom_bond_distance
_geom_bond_site_symmetry_2
_geom_bond_publ_flag
Ge1 C10 2.0079(12) . ?
Ge1 Li1 2.654(2) . ?
Ge1 Li4 2.671(3) . ?
Ge1 H404 1.527(18) . ?
Ge1 H405 1.560(19) . ?
Li4 O3 1.890(3) . ?
Li4 Ge3 2.623(2) . ?
Li4 H404 1.909(18) . ?
Li4 H405 2.115(19) . ?
Li1 O6 1.930(3) . ?
Li1 O4 1.936(3) . ?
Li1 Ge3 2.996(3) . ?
Li1 H407 2.04(2) . ?
Ge2 C7 2.0217(11) . ?
Ge2 Li2 2.622(2) . ?
Ge2 Li5 3.061(2) . ?
Ge2 H400 1.547(19) . ?
Ge2 H401 1.549(19) . ?
Li2 O5 1.885(3) . ?
Li2 Ge4 2.623(2) . ?
Li2 H402 2.027(18) . ?
Li2 H403 2.040(19) . ?
Ge3 C15 2.0206(11) . ?
Ge3 H406 1.52(3) . ?
Ge3 H407 1.52(2) . ?
Ge4 C9 2.0067(12) . ?
Ge4 Li5 2.666(2) . ?
Ge4 H402 1.541(19) . ?
Ge4 H403 1.574(19) . ?
Si1 C41 1.8711(14) . ?
Si1 C45 1.8715(14) . ?
Si1 C27 1.8738(14) . ?
Si1 C13 1.8907(13) . ?
Si2 C52 1.8691(14) . ?
Si2 C51 1.8715(14) . ?
Si2 C46 1.8758(15) . ?
Si2 C35 1.8834(13) . ?
Si3 C42 1.8695(15) . ?
Si3 C73 1.8708(15) . ?
Si3 C59 1.8754(16) . ?
Si3 C37 1.8904(13) . ?
Si4 C86 1.8661(15) . ?
Si4 C44 1.8720(15) . ?
Si4 C62 1.8751(15) . ?
Si4 C35 1.8862(13) . ?
Si5 C72 1.8682(15) . ?
Si5 C83 1.8720(18) . ?
Si5 C50 1.8727(15) . ?
Si5 C29 1.8920(13) . ?
Si6 C74 1.8682(16) . ?
Si6 C82 1.8729(16) . ?
Si6 C53 1.8751(15) . ?
Si6 C13 1.8957(13) . ?
Si7 C57 1.8719(16) . ?
Si7 C30 1.8752(14) . ?
Si7 C43 1.8771(15) . ?
Si7 C37 1.8914(13) . ?
Si8 C104 1.8566(17) . ?
Si8 C85 1.8705(16) . ?
Si8 C89 1.8766(16) . ?
Si8 C25 1.8794(13) . ?
Si9 C67 1.8698(16) . ?
Si9 C100 1.8735(16) . ?
Si9 C64 1.8750(15) . ?
Si9 C25 1.8820(13) . ?
Si10 C80 1.8666(16) . ?
Si10 C38 1.8723(15) . ?
Si10 C61 1.8785(15) . ?
Si10 C49 1.8851(14) . ?
Si11 C99 1.8675(17) . ?
Si11 C92 1.8677(15) . ?
Si11 C54 1.8739(14) . ?
Si11 C49 1.8855(14) . ?
Si12 C107 1.8644(18) . ?
Si12 C69 1.8661(17) . ?
Si12 C94 1.8772(17) . ?
Si12 C32 1.8852(13) . ?
Si13 C102 1.8675(16) . ?
Si13 C84 1.8722(16) . ?
Si13 C78 1.8751(15) . ?
Si13 C32 1.8803(13) . ?
Si14 C88 1.8670(18) . ?
Si14 C98 1.8683(17) . ?
Si14 C71 1.8692(16) . ?
Si14 C40 1.9014(14) . ?
Si15 C81 1.8744(16) . ?
Si15 C76 1.8750(15) . ?
Si15 C90 1.8753(16) . ?
Si15 C40 1.8909(14) . ?
Si16 C300 1.785(7) . ?
Si16 C200 1.831(2) . ?
Si16 C202 1.847(2) . ?
Si16 C301 1.858(8) . ?
Si16 C29 1.8911(13) . ?
Si16 C201 1.905(2) . ?
Si16 C302 2.060(8) . ?
O1 C65 1.4451(17) . ?
O1 C91 1.4457(18) . ?
O1 Li5 1.954(3) . ?
O2 C58 1.4329(17) . ?
O2 C75 1.4422(18) . ?
O2 Li5 1.930(3) . ?
O3 C93 1.4415(19) . ?
O3 C95 1.4438(19) . ?
O4 C112 1.438(2) . ?
O4 C55 1.4453(17) . ?
O5 C113 1.439(2) . ?
O5 C109 1.4391(19) . ?
O6 C116 1.427(2) . ?
O6 C110 1.4309(19) . ?
C1 C4 1.3865(17) . ?
C1 C6 1.3968(17) . ?
C1 C33 1.5345(17) . ?
C2 C11 1.3864(17) . ?
C2 C3 1.4071(16) . ?
C2 H2 0.9500 . ?
C3 C9 1.4172(16) . ?
C3 C13 1.5222(17) . ?
C4 C5 1.4059(16) . ?
C4 H4 0.9500 . ?
C5 C7 1.4148(17) . ?
C5 C35 1.5215(17) . ?
C6 C18 1.4018(16) . ?
C6 H6 0.9500 . ?
C7 C18 1.4181(17) . ?
C8 C24 1.3987(16) . ?
C8 C9 1.4163(17) . ?
C8 C37 1.5237(16) . ?
C10 C23 1.4125(17) . ?
C10 C28 1.4214(16) . ?
C11 C24 1.3930(16) . ?
C11 C17 1.5343(17) . ?
C12 C14 1.3890(17) . ?
C12 C26 1.3926(18) . ?
C12 C34 1.5335(17) . ?
C13 H13 1.0000 . ?
C14 C21 1.4069(16) . ?
C14 H14 0.9500 . ?
C15 C21 1.4144(17) . ?
C15 C20 1.4187(17) . ?
C16 C19 1.3891(17) . ?
C16 C22 1.3924(18) . ?
C16 C63 1.5320(17) . ?
C17 C31 1.5337(18) . ?
C17 C66 1.5357(19) . ?
C17 C48 1.5402(19) . ?
C18 C32 1.5195(17) . ?
C19 C23 1.4046(16) . ?
C19 H19 0.9500 . ?
C20 C26 1.3977(16) . ?
C20 C49 1.5241(17) . ?
C21 C25 1.5173(17) . ?
C22 C28 1.3983(17) . ?
C22 H22 0.9500 . ?
C23 C29 1.5255(16) . ?
C24 H24 0.9500 . ?
C25 H25 1.0000 . ?
C26 H26 0.9500 . ?
C27 H27A 0.9800 . ?
C27 H27B 0.9800 . ?
C27 H27C 0.9800 . ?
C28 C40 1.5252(17) . ?
C29 H29 1.0000 . ?
C30 H30A 0.9800 . ?
C30 H30B 0.9800 . ?
C30 H30C 0.9800 . ?
C31 H31A 0.9800 . ?
C31 H31B 0.9800 . ?
C31 H31C 0.9800 . ?
C32 H32 1.0000 . ?
C33 C47 1.531(2) . ?
C33 C68 1.534(2) . ?
C33 C70 1.538(2) . ?
C34 C56 1.523(2) . ?
C34 C101 1.525(2) . ?
C34 C97 1.547(2) . ?
C35 H35 1.0000 . ?
C36 C63 1.5331(19) . ?
C36 H36A 0.9800 . ?
C36 H36B 0.9800 . ?
C36 H36C 0.9800 . ?
C37 H37 1.0000 . ?
C38 H38A 0.9800 . ?
C38 H38B 0.9800 . ?
C38 H38C 0.9800 . ?
C39 C60 1.521(2) . ?
C39 C91 1.526(2) . ?
C39 H39A 0.9900 . ?
C39 H39B 0.9900 . ?
C40 H40 1.0000 . ?
C41 H41A 0.9800 . ?
C41 H41B 0.9800 . ?
C41 H41C 0.9800 . ?
C42 H42A 0.9800 . ?
C42 H42B 0.9800 . ?
C42 H42C 0.9800 . ?
C43 H43A 0.9800 . ?
C43 H43B 0.9800 . ?
C43 H43C 0.9800 . ?
C44 H44A 0.9800 . ?
C44 H44B 0.9800 . ?
C44 H44C 0.9800 . ?
C45 H45A 0.9800 . ?
C45 H45B 0.9800 . ?
C45 H45C 0.9800 . ?
C46 H46A 0.9800 . ?
C46 H46B 0.9800 . ?
C46 H46C 0.9800 . ?
C47 H47A 0.9800 . ?
C47 H47B 0.9800 . ?
C47 H47C 0.9800 . ?
C48 H48A 0.9800 . ?
C48 H48B 0.9800 . ?
C48 H48C 0.9800 . ?
C49 H49 1.0000 . ?
C50 H50A 0.9800 . ?
C50 H50B 0.9800 . ?
C50 H50C 0.9800 . ?
C51 H51A 0.9800 . ?
C51 H51B 0.9800 . ?
C51 H51C 0.9800 . ?
C52 H52A 0.9800 . ?
C52 H52B 0.9800 . ?
C52 H52C 0.9800 . ?
C53 H53A 0.9800 . ?
C53 H53B 0.9800 . ?
C53 H53C 0.9800 . ?
C54 H54A 0.9800 . ?
C54 H54B 0.9800 . ?
C54 H54C 0.9800 . ?
C55 C87 1.514(2) . ?
C55 H55A 0.9900 . ?
C55 H55B 0.9900 . ?
C56 H56A 0.9800 . ?
C56 H56B 0.9800 . ?
C56 H56C 0.9800 . ?
C57 H57A 0.9800 . ?
C57 H57B 0.9800 . ?
C57 H57C 0.9800 . ?
C58 C105 1.512(2) . ?
C58 H58A 0.9900 . ?
C58 H58B 0.9900 . ?
C59 H59A 0.9800 . ?
C59 H59B 0.9800 . ?
C59 H59C 0.9800 . ?
C60 C65 1.509(2) . ?
C60 H60A 0.9900 . ?
C60 H60B 0.9900 . ?
C61 H61A 0.9800 . ?
C61 H61B 0.9800 . ?
C61 H61C 0.9800 . ?
C62 H62A 0.9800 . ?
C62 H62B 0.9800 . ?
C62 H62C 0.9800 . ?
C63 C96 1.533(2) . ?
C63 C103 1.539(2) . ?
C64 H64A 0.9800 . ?
C64 H64B 0.9800 . ?
C64 H64C 0.9800 . ?
C65 H65A 0.9900 . ?
C65 H65B 0.9900 . ?
C66 H66A 0.9800 . ?
C66 H66B 0.9800 . ?
C66 H66C 0.9800 . ?
C67 H67A 0.9800 . ?
C67 H67B 0.9800 . ?
C67 H67C 0.9800 . ?
C68 H68A 0.9800 . ?
C68 H68B 0.9800 . ?
C68 H68C 0.9800 . ?
C69 H69A 0.9800 . ?
C69 H69B 0.9800 . ?
C69 H69C 0.9800 . ?
C70 H70A 0.9800 . ?
C70 H70B 0.9800 . ?
C70 H70C 0.9800 . ?
C71 H71A 0.9800 . ?
C71 H71B 0.9800 . ?
C71 H71C 0.9800 . ?
C72 H72A 0.9800 . ?
C72 H72B 0.9800 . ?
C72 H72C 0.9800 . ?
C73 H73A 0.9800 . ?
C73 H73B 0.9800 . ?
C73 H73C 0.9800 . ?
C74 H74A 0.9800 . ?
C74 H74B 0.9800 . ?
C74 H74C 0.9800 . ?
C75 C79 1.532(2) . ?
C75 H75A 0.9900 . ?
C75 H75B 0.9900 . ?
C76 H76A 0.9800 . ?
C76 H76B 0.9800 . ?
C76 H76C 0.9800 . ?
C77 C112 1.502(2) . ?
C77 C87 1.512(2) . ?
C77 H77A 0.9900 . ?
C77 H77B 0.9900 . ?
C78 H78A 0.9800 . ?
C78 H78B 0.9800 . ?
C78 H78C 0.9800 . ?
C79 C105 1.529(2) . ?
C79 H79A 0.9900 . ?
C79 H79B 0.9900 . ?
C80 H80A 0.9800 . ?
C80 H80B 0.9800 . ?
C80 H80C 0.9800 . ?
C81 H81A 0.9800 . ?
C81 H81B 0.9800 . ?
C81 H81C 0.9800 . ?
C82 H82A 0.9800 . ?
C82 H82B 0.9800 . ?
C82 H82C 0.9800 . ?
C83 H83A 0.9800 . ?
C83 H83B 0.9800 . ?
C83 H83C 0.9800 . ?
C84 H84A 0.9800 . ?
C84 H84B 0.9800 . ?
C84 H84C 0.9800 . ?
C85 H85A 0.9800 . ?
C85 H85B 0.9800 . ?
C85 H85C 0.9800 . ?
C86 H86A 0.9800 . ?
C86 H86B 0.9800 . ?
C86 H86C 0.9800 . ?
C87 H87A 0.9900 . ?
C87 H87B 0.9900 . ?
C88 H88A 0.9800 . ?
C88 H88B 0.9800 . ?
C88 H88C 0.9800 . ?
C89 H89A 0.9800 . ?
C89 H89B 0.9800 . ?
C89 H89C 0.9800 . ?
C90 H90A 0.9800 . ?
C90 H90B 0.9800 . ?
C90 H90C 0.9800 . ?
C91 H91A 0.9900 . ?
C91 H91B 0.9900 . ?
C92 H92A 0.9800 . ?
C92 H92B 0.9800 . ?
C92 H92C 0.9800 . ?
C93 C106 1.503(2) . ?
C93 H93A 0.9900 . ?
C93 H93B 0.9900 . ?
C93 H93C 0.9900 . ?
C93 H93D 0.9900 . ?
C94 H94A 0.9800 . ?
C94 H94B 0.9800 . ?
C94 H94C 0.9800 . ?
C95 C500 1.479(6) . ?
C95 C119 1.485(3) . ?
C95 H95A 0.9900 . ?
C95 H95B 0.9900 . ?
C95 H95C 0.9900 . ?
C95 H95D 0.9900 . ?
C96 H96A 0.9800 . ?
C96 H96B 0.9800 . ?
C96 H96C 0.9800 . ?
C97 H97A 0.9800 . ?
C97 H97B 0.9800 . ?
C97 H97C 0.9800 . ?
C98 H98A 0.9800 . ?
C98 H98B 0.9800 . ?
C98 H98C 0.9800 . ?
C99 H99A 0.9800 . ?
C99 H99B 0.9800 . ?
C99 H99C 0.9800 . ?
C100 H10A 0.9800 . ?
C100 H10B 0.9800 . ?
C100 H10C 0.9800 . ?
C101 H10D 0.9800 . ?
C101 H10E 0.9800 . ?
C101 H10F 0.9800 . ?
C102 H10G 0.9800 . ?
C102 H10H 0.9800 . ?
C102 H10I 0.9800 . ?
C103 H10J 0.9800 . ?
C103 H10K 0.9800 . ?
C103 H10L 0.9800 . ?
C104 H10M 0.9800 . ?
C104 H10N 0.9800 . ?
C104 H10O 0.9800 . ?
C105 H10P 0.9900 . ?
C105 H10Q 0.9900 . ?
C106 C500 1.496(6) . ?
C106 C119 1.505(4) . ?
C106 H93R 0.9900 . ?
C106 H93S 0.9900 . ?
C107 H93V 0.9800 . ?
C107 H93K 0.9800 . ?
C107 H93T 0.9800 . ?
C108 C114 1.480(3) . ?
C108 C113 1.493(3) . ?
C108 H93X 0.9900 . ?
C108 H93Y 0.9900 . ?
C109 C114 1.493(3) . ?
C109 H93W 0.9900 . ?
C109 H10X 0.9900 . ?
C110 C115 1.488(3) . ?
C110 H11A 0.9900 . ?
C110 H11B 0.9900 . ?
C112 H11C 0.9900 . ?
C112 H11D 0.9900 . ?
C113 H11E 0.9900 . ?
C113 H11F 0.9900 . ?
C114 H11G 0.9900 . ?
C114 H11H 0.9900 . ?
C115 C118 1.484(4) . ?
C115 H11I 0.9900 . ?
C115 H11J 0.9900 . ?
C116 C118 1.525(3) . ?
C116 H11K 0.9900 . ?
C116 H11L 0.9900 . ?
C118 H11M 0.9900 . ?
C118 H11N 0.9900 . ?
C200 H20A 0.9800 . ?
C200 H20B 0.9800 . ?
C200 H20C 0.9800 . ?
C201 H20D 0.9800 . ?
C201 H20E 0.9800 . ?
C201 H20F 0.9800 . ?
C202 H20G 0.9800 . ?
C202 H20H 0.9800 . ?
C202 H20I 0.9800 . ?
C300 H30T 0.9800 . ?
C300 H30U 0.9800 . ?
C300 H30V 0.9800 . ?
C301 H30F 0.9800 . ?
C301 H30G 0.9800 . ?
C301 H30H 0.9800 . ?
C302 H30I 0.9800 . ?
C302 H30J 0.9800 . ?
C302 H30K 0.9800 . ?
Li5 H401 2.052(19) . ?
C119 H11O 0.9900 . ?
C119 H11P 0.9900 . ?
C500 H50D 0.9900 . ?
C500 H50E 0.9900 . ?
